data_1577365
loop_
_publ_author_name
'Nahon, Emily'
'Nelmes, Gareth R.'
'Dallerba, Elena'
'Lim, Li Feng'
'Cox, Nicholas'
'McMullin, Claire L.'
'Massi, Massimiliano'
'Kallmeier, Fabian'
'Hicks, Jamie'

_publ_section_title
;
 Xanthene-to-fluorene skeletal editing <i>via</i> oxygen deletion mediated
 by boron and aluminium radicals.
;
_journal_issue 21
_journal_name_full 'Chemical science'
_journal_page_first 10755
_journal_page_last 10761
_journal_paper_doi 10.1039/d6sc01056c
_journal_volume 17
_journal_year 2026
_chemical_formula_moiety '2(C47 H63 B N2 O), 0.5(C6 H14)'
_chemical_formula_sum 'C97 H133 B2 N4 O2'
_chemical_formula_weight 1408.69
_space_group_crystal_system monoclinic
_space_group_IT_number 14
_space_group_name_Hall '-P 2yn'
_space_group_name_H-M_alt 'P 1 21/n 1'
_atom_sites_solution_hydrogens mixed
_audit_creation_date 2025-11-26
_audit_creation_method
;
Olex2 1.5
(compiled 2025.07.13 svn.rb7424aed for OlexSys, GUI svn.r7314)
;
_audit_update_record
;
2025-12-11 deposited with the CCDC.	2026-04-17 downloaded from the CCDC.
;
_cell_angle_alpha 90
_cell_angle_beta 103.5450(10)
_cell_angle_gamma 90
_cell_formula_units_Z 4
_cell_length_a 14.47330(10)
_cell_length_b 31.7004(3)
_cell_length_c 19.7757(2)
_cell_measurement_reflns_used 17704
_cell_measurement_temperature 150.00(10)
_cell_measurement_theta_max 77.6280
_cell_measurement_theta_min 2.7000
_cell_volume 8820.92(14)
_computing_cell_refinement 'CrysAlisPro 1.171.42.85a (Rigaku OD, 2023)'
_computing_data_collection 'CrysAlisPro 1.171.42.85a (Rigaku OD, 2023)'
_computing_data_reduction 'CrysAlisPro 1.171.42.85a (Rigaku OD, 2023)'
_computing_molecular_graphics 'Olex2 1.5 (Dolomanov et al., 2009)'
_computing_publication_material 'Olex2 1.5 (Dolomanov et al., 2009)'
_computing_structure_refinement 'SHELXL 2019/3 (Sheldrick, 2015)'
_computing_structure_solution 'SHELXT 2018/2 (Sheldrick, 2018)'
_diffrn_ambient_environment N~2~
_diffrn_ambient_temperature 150.00(10)
_diffrn_detector 'Hybrid Pixel Array Detector'
_diffrn_detector_area_resol_mean 10.0000
_diffrn_detector_type HyPix
_diffrn_measured_fraction_theta_full 0.996
_diffrn_measured_fraction_theta_max 0.965
_diffrn_measurement_details
;
List of Runs (angles in degrees, time in seconds):

  # Type    Start    End  Width  t~exp~   \w     \q     \k     \f   Frames
#--------------------------------------------------------------------------
  1  \w    -74.00 -41.00   0.50   15.00    --  -46.70  85.00-103.00   66
  2  \w     -2.00  48.00   0.50   15.00    --   46.70 -85.00 137.00  100
  3  \w     -2.00  24.00   0.50   15.00    --  -46.70  19.00 -30.00   52
  4  \w     -7.00  26.00   0.50   15.00    --  -46.70  19.00-150.00   66
  5  \w    -20.00  22.00   0.50   15.00    --  -46.70  38.00  90.00   84
  6  \w     -7.00  30.00   0.50   15.00    --  -46.70  19.00-120.00   74
  7  \w     -8.00  23.00   0.50   15.00    --  -46.70  19.00   0.00   62
  8  \w    -30.00  25.00   0.50   15.00    --  -46.70  85.00-103.00  110
  9  \w    103.00 170.00   0.50   50.00    --  107.75  85.00-103.00  134
 10  \w     58.00 102.00   0.50   50.00    --  107.75 -85.00 137.00   88
 11  \w     43.00  73.00   0.50   50.00    --  107.75 -45.00-180.00   60
 12  \w     32.00  57.00   0.50   50.00    --  107.75 -30.00 150.00   50
 13  \w    101.00 178.00   0.50   50.00    --  107.75  15.00-150.00  154
 14  \w     32.00  57.00   0.50   50.00    --  107.75 -30.00  30.00   50
 15  \w     36.00  72.00   0.50   50.00    --  107.75 -45.00 120.00   72
 16  \w     33.00  58.00   0.50   50.00    --  107.75 -30.00  90.00   50
 17  \w     33.00  59.00   0.50   50.00    --  107.75 -30.00 120.00   52
 18  \w     34.00  89.00   0.50   50.00    --  107.75 -61.00 -30.00  110
 19  \w     35.00  69.00   0.50   50.00    --  107.75 -45.00 -90.00   68
 20  \w     37.00  70.00   0.50   50.00    --  107.75 -45.00-150.00   66
 21  \w     45.00  95.00   0.50   50.00    --  107.75-125.00 120.00  100
 22  \w     34.00  59.00   0.50   50.00    --  107.75 -30.00-150.00   50
 23  \w     36.00  87.00   0.50   50.00    --  107.75 -61.00-180.00  102
 24  \w     32.00  59.00   0.50   50.00    --  107.75 -30.00 -90.00   54
;
_diffrn_measurement_device 'four-circle diffractometer'
_diffrn_measurement_device_type 'SuperNova, Dual, Cu at home/near, HyPix'
_diffrn_measurement_method '\w scans'
_diffrn_orient_matrix_type 'CrysAlisPro convention (1999,Acta A55,543-557)'
_diffrn_orient_matrix_UB_11 -0.0473918000
_diffrn_orient_matrix_UB_12 0.0413379000
_diffrn_orient_matrix_UB_13 -0.0314457000
_diffrn_orient_matrix_UB_21 -0.0178478000
_diffrn_orient_matrix_UB_22 0.0122557000
_diffrn_orient_matrix_UB_23 0.0712543000
_diffrn_orient_matrix_UB_31 0.0970614000
_diffrn_orient_matrix_UB_32 0.0224042000
_diffrn_orient_matrix_UB_33 0.0189081000
_diffrn_radiation_monochromator mirror
_diffrn_radiation_probe x-ray
_diffrn_radiation_type 'Cu K\a'
_diffrn_radiation_wavelength 1.54184
_diffrn_reflns_av_R_equivalents 0.0398
_diffrn_reflns_av_unetI/netI 0.0407
_diffrn_reflns_Laue_measured_fraction_full 0.996
_diffrn_reflns_Laue_measured_fraction_max 0.965
_diffrn_reflns_limit_h_max 18
_diffrn_reflns_limit_h_min -13
_diffrn_reflns_limit_k_max 39
_diffrn_reflns_limit_k_min -33
_diffrn_reflns_limit_l_max 25
_diffrn_reflns_limit_l_min -24
_diffrn_reflns_number 57073
_diffrn_reflns_point_group_measured_fraction_full 0.996
_diffrn_reflns_point_group_measured_fraction_max 0.965
_diffrn_reflns_theta_full 67.684
_diffrn_reflns_theta_max 77.983
_diffrn_reflns_theta_min 2.688
_diffrn_source 'micro-focus sealed X-ray tube'
_diffrn_source_type 'SuperNova (Cu) X-ray Source'
_exptl_absorpt_coefficient_mu 0.462
_exptl_absorpt_correction_T_max 1.00000
_exptl_absorpt_correction_T_min 0.92598
_exptl_absorpt_correction_type multi-scan
_exptl_absorpt_process_details
;
CrysAlisPro 1.171.42.85a (Rigaku Oxford Diffraction, 2023)
Empirical absorption correction using spherical harmonics,
implemented in SCALE3 ABSPACK scaling algorithm.
;
_exptl_crystal_colour colourless
_exptl_crystal_colour_primary colourless
_exptl_crystal_density_diffrn 1.061
_exptl_crystal_description block
_exptl_crystal_F_000 3076
_exptl_crystal_size_max 0.015
_exptl_crystal_size_mid 0.005
_exptl_crystal_size_min 0.005
_refine_diff_density_max 0.692
_refine_diff_density_min -0.409
_refine_diff_density_rms 0.045
_refine_ls_extinction_method none
_refine_ls_goodness_of_fit_ref 1.032
_refine_ls_hydrogen_treatment mixed
_refine_ls_matrix_type full
_refine_ls_number_parameters 1067
_refine_ls_number_reflns 18214
_refine_ls_number_restraints 170
_refine_ls_restrained_S_all 1.046
_refine_ls_R_factor_all 0.0806
_refine_ls_R_factor_gt 0.0607
_refine_ls_shift/su_max 0.001
_refine_ls_shift/su_mean 0.000
_refine_ls_structure_factor_coef Fsqd
_refine_ls_weighting_details 'w=1/[\s^2^(Fo^2^)+(0.0771P)^2^+3.7741P] where P=(Fo^2^+2Fc^2^)/3'
_refine_ls_weighting_scheme calc
_refine_ls_wR_factor_gt 0.1506
_refine_ls_wR_factor_ref 0.1631
_reflns_Friedel_coverage 0.000
_reflns_number_gt 14155
_reflns_number_total 18214
_reflns_threshold_expression 'I > 2\s(I)'
_cod_data_source_file d6sc01056c2.cif
_cod_data_source_block 3-H
_cod_original_cell_volume 8820.91(14)
_cod_database_code 1577365
_shelx_shelxl_version_number 2019/3
_chemical_oxdiff_formula 'C60 H60 N2 O1 B1'
_shelx_space_group_comment
;
The symmetry employed for this shelxl refinement is uniquely defined
by the following loop, which should always be used as a source of
symmetry information in preference to the above space-group names.
They are only intended as comments.
;
_shelx_estimated_absorpt_t_max 0.998
_shelx_estimated_absorpt_t_min 0.993
_olex2_refinement_description
;
1. Fixed Uiso
 At 1.2 times of:
  All C(H) groups, All C(H,H) groups, All O(H) groups
 At 1.5 times of:
  All C(H,H,H) groups
2. Restrained distances
 C16-C14 = C15-C14 = C17-C14 = C17A-C14 = C16A-C14 = C15A-C14
 1.53 with sigma of 0.005
 C68-C67 = C70-C67 = C69-C67 = C68A-C67 = C70A-C67 = C69A-C67
 1.53 with sigma of 0.008
 C95-C96 = C96-C97 = C97-C98 = C98-C99 = C99-C100
 1.53 with sigma of 0.008
 C195-C196 = C197-C196 = C198-C197 = C199-C198 = C200-C199
 1.53 with sigma of 0.008
 C15-C16 = C17-C15A = C16A-C17A
 2.5 with sigma of 0.008
 C68-C69 = C70-C70A = C68A-C69A
 2.5 with sigma of 0.008
 C95-C97 = C96-C98 = C97-C99 = C98-C100
 2.5 with sigma of 0.008
 C195-C197 = C196-C198 = C197-C199 = C198-C200
 2.5 with sigma of 0.008
3. Uiso/Uaniso restraints and constraints
C14 \\sim C15 \\sim C15A \\sim C16 \\sim C16A \\sim C17 \\sim C17A: within 2A
with sigma of 0.005 and sigma for terminal atoms of 0.01 within 2A
C67 \\sim C68 \\sim C68A \\sim C69 \\sim C69A \\sim C70 \\sim C70A: within 2A
with sigma of 0.005 and sigma for terminal atoms of 0.01 within 2A
C95 \\sim C96 \\sim C97 \\sim C98 \\sim C99 \\sim C100: within 2A with sigma of
0.005 and sigma for terminal atoms of 0.01 within 2A
C195 \\sim C196 \\sim C197 \\sim C198 \\sim C199 \\sim C200: within 2A with
sigma of 0.005 and sigma for terminal atoms of 0.01 within 2A
4. Others
 Sof(C15A)=Sof(H15D)=Sof(H15E)=Sof(H15F)=Sof(C16A)=Sof(H16D)=Sof(H16E)=
 Sof(H16F)=Sof(C17A)=Sof(H17D)=Sof(H17E)=Sof(H17F)=1-FVAR(1)
 Sof(C15)=Sof(H15A)=Sof(H15B)=Sof(H15C)=Sof(C16)=Sof(H16A)=Sof(H16B)=Sof(H16C)=
 Sof(C17)=Sof(H17A)=Sof(H17B)=Sof(H17C)=FVAR(1)
 Sof(C68A)=Sof(H68D)=Sof(H68E)=Sof(H68F)=Sof(C69A)=Sof(H69D)=Sof(H69E)=
 Sof(H69F)=Sof(C70A)=Sof(H70D)=Sof(H70E)=Sof(H70F)=1-FVAR(2)
 Sof(C68)=Sof(H68A)=Sof(H68B)=Sof(H68C)=Sof(C69)=Sof(H69A)=Sof(H69B)=Sof(H69C)=
 Sof(C70)=Sof(H70A)=Sof(H70B)=Sof(H70C)=FVAR(2)
 Fixed Sof: C95(0.25) H95A(0.25) H95B(0.25) H95C(0.25) C96(0.25) H96A(0.25)
 H96B(0.25) C97(0.25) H97A(0.25) H97B(0.25) C98(0.25) H98A(0.25) H98B(0.25)
 C99(0.25) H99A(0.25) H99B(0.25) C100(0.25) H10A(0.25) H10B(0.25) H10C(0.25)
 C195(0.25) H19D(0.25) H19E(0.25) H19F(0.25) C196(0.25) H19G(0.25) H19H(0.25)
 C197(0.25) H19I(0.25) H19J(0.25) C198(0.25) H19K(0.25) H19L(0.25) C199(0.25)
 H19M(0.25) H19N(0.25) C200(0.25) H20A(0.25) H20B(0.25) H20C(0.25)
5.a Ternary CH refined with riding coordinates:
 C30(H30), C33(H33), C42(H42), C45(H45), C77(H77), C80(H80), C89(H89), C92(H92)
5.b Secondary CH2 refined with riding coordinates:
 C96(H96A,H96B), C97(H97A,H97B), C98(H98A,H98B), C99(H99A,H99B), C196(H19G,
 H19H), C197(H19I,H19J), C198(H19K,H19L), C199(H19M,H19N)
5.c Me refined with riding coordinates:
 C95(H95A,H95B,H95C), C100(H10A,H10B,H10C), C195(H19D,H19E,H19F), C200(H20A,
 H20B,H20C)
5.d Aromatic/amide H refined with riding coordinates:
 C3(H3), C5(H5), C9(H9), C11(H11), C26(H26), C27(H27), C28(H28), C38(H38),
 C39(H39), C40(H40), C50(H50), C52(H52), C56(H56), C58(H58), C73(H73), C74(H74),
  C75(H75), C85(H85), C86(H86), C87(H87)
5.e Idealised Me refined as rotating group:
 C15(H15A,H15B,H15C), C15A(H15D,H15E,H15F), C16(H16A,H16B,H16C), C16A(H16D,
 H16E,H16F), C17(H17A,H17B,H17C), C17A(H17D,H17E,H17F), C18(H18A,H18B,H18C),
 C19(H19A,H19B,H19C), C21(H21A,H21B,H21C), C22(H22A,H22B,H22C), C23(H23A,H23B,
 H23C), C31(H31A,H31B,H31C), C32(H32A,H32B,H32C), C34(H34A,H34B,H34C), C35(H35A,
 H35B,H35C), C43(H43A,H43B,H43C), C44(H44A,H44B,H44C), C46(H46A,H46B,H46C),
 C47(H47A,H47B,H47C), C62(H62A,H62B,H62C), C63(H63A,H63B,H63C), C64(H64A,H64B,
 H64C), C65(H65A,H65B,H65C), C66(H66A,H66B,H66C), C68(H68A,H68B,H68C),
 C68A(H68D,H68E,H68F), C69(H69A,H69B,H69C), C69A(H69D,H69E,H69F), C70(H70A,H70B,
 H70C), C70A(H70D,H70E,H70F), C78(H78A,H78B,H78C), C79(H79A,H79B,H79C),
 C81(H81A,H81B,H81C), C82(H82A,H82B,H82C), C90(H90A,H90B,H90C), C91(H91A,H91B,
 H91C), C93(H93A,H93B,H93C), C94(H94A,H94B,H94C)
;
_olex2_submission_special_instructions 'No special instructions were received'
_oxdiff_exptl_absorpt_empirical_details
;
Empirical correction (ABSPACK) includes:
- Absorption correction using spherical harmonics
- Frame scaling
;
_oxdiff_exptl_absorpt_empirical_full_max 1.189
_oxdiff_exptl_absorpt_empirical_full_min 0.783

loop_
_space_group_symop_operation_xyz
'x, y, z'
'-x+1/2, y+1/2, -z+1/2'
'-x, -y, -z'
'x-1/2, -y-1/2, z-1/2'

loop_
_atom_site_label
_atom_site_type_symbol
_atom_site_fract_x
_atom_site_fract_y
_atom_site_fract_z
_atom_site_U_iso_or_equiv
_atom_site_adp_type
_atom_site_occupancy
_atom_site_site_symmetry_order
_atom_site_calc_flag
_atom_site_refinement_flags_posn
_atom_site_refinement_flags_adp
_atom_site_refinement_flags_occupancy
_atom_site_disorder_assembly
_atom_site_disorder_group
O1 O 0.58234(10) 0.24450(5) 0.27770(7) 0.0374(3) Uani 1 1 d . . . . .
H1 H 0.5419(19) 0.2573(8) 0.2719(14) 0.045 Uiso 1 1 d . U . . .
N1 N 0.72967(9) 0.22267(4) 0.34760(7) 0.0242(3) Uani 1 1 d . . . . .
N2 N 0.61894(10) 0.27584(5) 0.39146(7) 0.0258(3) Uani 1 1 d . . . . .
C1 C 0.82200(11) 0.24263(5) 0.46488(8) 0.0231(3) Uani 1 1 d . . . . .
C2 C 0.81481(11) 0.22271(5) 0.40055(8) 0.0236(3) Uani 1 1 d . . . . .
C3 C 0.89512(12) 0.20154(6) 0.39051(9) 0.0270(3) Uani 1 1 d . . . . .
H3 H 0.891647 0.188112 0.347031 0.032 Uiso 1 1 calc R U . . .
C4 C 0.98048(12) 0.19908(6) 0.44124(9) 0.0285(4) Uani 1 1 d . . . . .
C5 C 0.98531(12) 0.21805(6) 0.50561(9) 0.0289(4) Uani 1 1 d . . . . .
H5 H 1.041939 0.216492 0.541360 0.035 Uiso 1 1 calc R U . . .
C6 C 0.90632(12) 0.23923(6) 0.51671(9) 0.0263(3) Uani 1 1 d . . . . .
C7 C 0.89581(12) 0.25960(6) 0.58400(9) 0.0280(4) Uani 1 1 d . . . . .
C8 C 0.79536(12) 0.27703(6) 0.56243(9) 0.0266(3) Uani 1 1 d . . . . .
C9 C 0.74827(13) 0.30014(6) 0.60338(9) 0.0296(4) Uani 1 1 d . . . . .
H9 H 0.778039 0.305888 0.650601 0.035 Uiso 1 1 calc R U . . .
C10 C 0.65696(13) 0.31487(6) 0.57476(9) 0.0301(4) Uani 1 1 d . . . . .
C11 C 0.61629(12) 0.30587(6) 0.50468(9) 0.0293(4) Uani 1 1 d . . . . .
H11 H 0.554204 0.316140 0.484801 0.035 Uiso 1 1 calc R U . . .
C12 C 0.66285(12) 0.28248(5) 0.46270(8) 0.0247(3) Uani 1 1 d . . . . .
C13 C 0.75352(11) 0.26732(5) 0.49296(8) 0.0235(3) Uani 1 1 d . . . . .
C14 C 1.06322(12) 0.17380(6) 0.42539(9) 0.0348(4) Uani 1 1 d D U . . .
C15 C 1.0749(13) 0.1810(5) 0.3515(4) 0.040(2) Uani 0.42(2) 1 d D U P A 1
H15A H 1.134372 0.168015 0.346432 0.060 Uiso 0.42(2) 1 calc R U P A 1
H15B H 1.076504 0.211314 0.342513 0.060 Uiso 0.42(2) 1 calc R U P A 1
H15C H 1.021308 0.168147 0.318275 0.060 Uiso 0.42(2) 1 calc R U P A 1
C15A C 1.0883(11) 0.1907(4) 0.3600(4) 0.054(2) Uani 0.58(2) 1 d D U P A 2
H15D H 1.139872 0.173772 0.349457 0.080 Uiso 0.58(2) 1 calc R U P A 2
H15E H 1.108743 0.220126 0.367289 0.080 Uiso 0.58(2) 1 calc R U P A 2
H15F H 1.032365 0.188999 0.320944 0.080 Uiso 0.58(2) 1 calc R U P A 2
C16 C 1.0491(10) 0.12687(17) 0.4369(7) 0.054(2) Uani 0.42(2) 1 d D U P A 1
H16A H 0.988243 0.117700 0.407412 0.081 Uiso 0.42(2) 1 calc R U P A 1
H16B H 1.049120 0.121967 0.485860 0.081 Uiso 0.42(2) 1 calc R U P A 1
H16C H 1.100887 0.110815 0.424930 0.081 Uiso 0.42(2) 1 calc R U P A 1
C16A C 1.0287(6) 0.12791(15) 0.4121(6) 0.0582(18) Uani 0.58(2) 1 d D U P A 2
H16D H 0.972681 0.127139 0.373059 0.087 Uiso 0.58(2) 1 calc R U P A 2
H16E H 1.012007 0.116678 0.453858 0.087 Uiso 0.58(2) 1 calc R U P A 2
H16F H 1.079386 0.110716 0.400917 0.087 Uiso 0.58(2) 1 calc R U P A 2
C17 C 1.1559(5) 0.1897(5) 0.4729(7) 0.055(2) Uani 0.42(2) 1 d D U P A 1
H17A H 1.209842 0.174860 0.461640 0.082 Uiso 0.42(2) 1 calc R U P A 1
H17B H 1.155003 0.184256 0.521518 0.082 Uiso 0.42(2) 1 calc R U P A 1
H17C H 1.162202 0.220041 0.465902 0.082 Uiso 0.42(2) 1 calc R U P A 1
C17A C 1.1519(5) 0.1733(4) 0.4852(4) 0.0555(19) Uani 0.58(2) 1 d D U P A 2
H17D H 1.203656 0.158980 0.470087 0.083 Uiso 0.58(2) 1 calc R U P A 2
H17E H 1.137993 0.158158 0.524893 0.083 Uiso 0.58(2) 1 calc R U P A 2
H17F H 1.170802 0.202280 0.498872 0.083 Uiso 0.58(2) 1 calc R U P A 2
C18 C 0.96833(13) 0.29501(7) 0.60804(10) 0.0365(4) Uani 1 1 d . . . . .
H18A H 1.032800 0.283472 0.616054 0.055 Uiso 1 1 calc R U . . .
H18B H 0.958585 0.307293 0.651314 0.055 Uiso 1 1 calc R U . . .
H18C H 0.959918 0.316890 0.572099 0.055 Uiso 1 1 calc R U . . .
C19 C 0.90375(13) 0.22658(6) 0.64196(9) 0.0323(4) Uani 1 1 d . . . . .
H19A H 0.856020 0.204500 0.626745 0.048 Uiso 1 1 calc R U . . .
H19B H 0.892932 0.240184 0.683936 0.048 Uiso 1 1 calc R U . . .
H19C H 0.967366 0.214004 0.652166 0.048 Uiso 1 1 calc R U . . .
C20 C 0.60386(14) 0.34267(6) 0.61684(10) 0.0359(4) Uani 1 1 d . . . . .
C21 C 0.6431(2) 0.33696(10) 0.69480(12) 0.0729(10) Uani 1 1 d . . . . .
H21A H 0.708495 0.347516 0.707813 0.109 Uiso 1 1 calc R U . . .
H21B H 0.642305 0.306948 0.706564 0.109 Uiso 1 1 calc R U . . .
H21C H 0.603689 0.352729 0.720146 0.109 Uiso 1 1 calc R U . . .
C22 C 0.61635(18) 0.38866(7) 0.59783(13) 0.0505(6) Uani 1 1 d . . . . .
H22A H 0.587681 0.393001 0.548296 0.076 Uiso 1 1 calc R U . . .
H22B H 0.684235 0.395454 0.607433 0.076 Uiso 1 1 calc R U . . .
H22C H 0.585154 0.407043 0.625573 0.076 Uiso 1 1 calc R U . . .
C23 C 0.49751(18) 0.33222(9) 0.59974(16) 0.0604(7) Uani 1 1 d . . . . .
H23A H 0.466055 0.349080 0.629346 0.091 Uiso 1 1 calc R U . . .
H23B H 0.488914 0.302171 0.608163 0.091 Uiso 1 1 calc R U . . .
H23C H 0.469554 0.338737 0.550777 0.091 Uiso 1 1 calc R U . . .
C24 C 0.73041(11) 0.19584(6) 0.28784(9) 0.0269(4) Uani 1 1 d . . . . .
C25 C 0.75736(12) 0.21289(6) 0.22999(9) 0.0312(4) Uani 1 1 d . . . . .
C26 C 0.75451(15) 0.18672(7) 0.17283(10) 0.0421(5) Uani 1 1 d . . . . .
H26 H 0.772097 0.197746 0.132965 0.051 Uiso 1 1 calc R U . . .
C27 C 0.72663(17) 0.14513(8) 0.17313(11) 0.0498(6) Uani 1 1 d . . . . .
H27 H 0.724275 0.127838 0.133527 0.060 Uiso 1 1 calc R U . . .
C28 C 0.70225(16) 0.12877(7) 0.23103(11) 0.0452(5) Uani 1 1 d . . . . .
H28 H 0.683681 0.100026 0.230983 0.054 Uiso 1 1 calc R U . . .
C29 C 0.70416(13) 0.15340(6) 0.28975(10) 0.0346(4) Uani 1 1 d . . . . .
C30 C 0.67678(16) 0.13457(7) 0.35295(12) 0.0431(5) Uani 1 1 d . . . . .
H30 H 0.705608 0.152514 0.394068 0.052 Uiso 1 1 calc R U . . .
C31 C 0.7150(2) 0.08974(8) 0.36819(15) 0.0599(7) Uani 1 1 d . . . . .
H31A H 0.699836 0.079550 0.411124 0.090 Uiso 1 1 calc R U . . .
H31B H 0.784046 0.089770 0.373690 0.090 Uiso 1 1 calc R U . . .
H31C H 0.685507 0.071172 0.329520 0.090 Uiso 1 1 calc R U . . .
C32 C 0.5692(2) 0.13561(10) 0.34362(17) 0.0661(7) Uani 1 1 d . . . . .
H32A H 0.539089 0.118498 0.303187 0.099 Uiso 1 1 calc R U . . .
H32B H 0.546697 0.164789 0.336320 0.099 Uiso 1 1 calc R U . . .
H32C H 0.552713 0.124227 0.385338 0.099 Uiso 1 1 calc R U . . .
C33 C 0.78801(14) 0.25838(7) 0.22710(10) 0.0364(4) Uani 1 1 d . . . . .
H33 H 0.785955 0.272087 0.272266 0.044 Uiso 1 1 calc R U . . .
C34 C 0.71965(16) 0.28226(8) 0.16862(12) 0.0491(5) Uani 1 1 d . . . . .
H34A H 0.738239 0.312026 0.169700 0.074 Uiso 1 1 calc R U . . .
H34B H 0.654773 0.280030 0.175171 0.074 Uiso 1 1 calc R U . . .
H34C H 0.722256 0.269989 0.123618 0.074 Uiso 1 1 calc R U . . .
C35 C 0.88953(16) 0.26178(9) 0.21757(14) 0.0568(6) Uani 1 1 d . . . . .
H35A H 0.892711 0.249402 0.172764 0.085 Uiso 1 1 calc R U . . .
H35B H 0.932796 0.246579 0.255232 0.085 Uiso 1 1 calc R U . . .
H35C H 0.908184 0.291532 0.218620 0.085 Uiso 1 1 calc R U . . .
C36 C 0.53759(12) 0.30258(6) 0.36255(9) 0.0288(4) Uani 1 1 d . . . . .
C37 C 0.44504(13) 0.28699(7) 0.35666(10) 0.0340(4) Uani 1 1 d . . . . .
C38 C 0.36893(14) 0.31270(7) 0.32355(11) 0.0414(5) Uani 1 1 d . . . . .
H38 H 0.305648 0.302947 0.318712 0.050 Uiso 1 1 calc R U . . .
C39 C 0.38426(15) 0.35175(7) 0.29798(11) 0.0458(5) Uani 1 1 d . . . . .
H39 H 0.331753 0.368307 0.274565 0.055 Uiso 1 1 calc R U . . .
C40 C 0.47564(16) 0.36707(7) 0.30613(11) 0.0434(5) Uani 1 1 d . . . . .
H40 H 0.485130 0.394382 0.289172 0.052 Uiso 1 1 calc R U . . .
C41 C 0.55415(14) 0.34302(6) 0.33888(10) 0.0347(4) Uani 1 1 d . . . . .
C42 C 0.65361(16) 0.36076(7) 0.34789(12) 0.0435(5) Uani 1 1 d . . . . .
H42 H 0.699567 0.337882 0.367747 0.052 Uiso 1 1 calc R U . . .
C43 C 0.6743(2) 0.37429(10) 0.27880(15) 0.0644(7) Uani 1 1 d . . . . .
H43A H 0.633307 0.398108 0.259692 0.097 Uiso 1 1 calc R U . . .
H43B H 0.661875 0.350641 0.245994 0.097 Uiso 1 1 calc R U . . .
H43C H 0.741060 0.382788 0.286379 0.097 Uiso 1 1 calc R U . . .
C44 C 0.6708(2) 0.39750(11) 0.39909(16) 0.0755(9) Uani 1 1 d . . . . .
H44A H 0.736008 0.407785 0.404784 0.113 Uiso 1 1 calc R U . . .
H44B H 0.661358 0.387996 0.444154 0.113 Uiso 1 1 calc R U . . .
H44C H 0.626029 0.420314 0.381238 0.113 Uiso 1 1 calc R U . . .
C45 C 0.42511(14) 0.24420(7) 0.38447(11) 0.0405(5) Uani 1 1 d . . . . .
H45 H 0.487561 0.229911 0.402780 0.049 Uiso 1 1 calc R U . . .
C46 C 0.36585(17) 0.21594(8) 0.32746(14) 0.0538(6) Uani 1 1 d . . . . .
H46A H 0.356256 0.188403 0.347266 0.081 Uiso 1 1 calc R U . . .
H46B H 0.399408 0.212171 0.290208 0.081 Uiso 1 1 calc R U . . .
H46C H 0.304058 0.229215 0.308497 0.081 Uiso 1 1 calc R U . . .
C47 C 0.37608(18) 0.24858(10) 0.44476(14) 0.0611(7) Uani 1 1 d . . . . .
H47A H 0.316282 0.264049 0.428972 0.092 Uiso 1 1 calc R U . . .
H47B H 0.417689 0.264014 0.482998 0.092 Uiso 1 1 calc R U . . .
H47C H 0.362872 0.220493 0.460935 0.092 Uiso 1 1 calc R U . . .
B1 B 0.64528(13) 0.24798(6) 0.34136(10) 0.0265(4) Uani 1 1 d . . . . .
O2 O 0.12704(10) 0.43904(4) 0.07415(7) 0.0341(3) Uani 1 1 d . . . . .
H2 H 0.0780(18) 0.4293(8) 0.0655(13) 0.041 Uiso 1 1 d . U . . .
N3 N 0.25965(10) 0.46356(5) 0.15755(7) 0.0254(3) Uani 1 1 d . . . . .
N4 N 0.12562(9) 0.41888(5) 0.19143(7) 0.0252(3) Uani 1 1 d . . . . .
C48 C 0.30803(11) 0.46160(5) 0.28599(9) 0.0250(3) Uani 1 1 d . . . . .
C49 C 0.32433(11) 0.47336(5) 0.22170(9) 0.0249(3) Uani 1 1 d . . . . .
C50 C 0.40829(12) 0.49527(6) 0.22202(9) 0.0291(4) Uani 1 1 d . . . . .
H50 H 0.420504 0.503376 0.178689 0.035 Uiso 1 1 calc R U . . .
C51 C 0.47548(13) 0.50591(6) 0.28328(10) 0.0313(4) Uani 1 1 d . . . . .
C52 C 0.45663(13) 0.49475(6) 0.34642(10) 0.0320(4) Uani 1 1 d . . . . .
H52 H 0.499905 0.502054 0.388800 0.038 Uiso 1 1 calc R U . . .
C53 C 0.37388(12) 0.47279(6) 0.34720(9) 0.0291(4) Uani 1 1 d . . . . .
C54 C 0.34204(13) 0.45733(6) 0.41084(9) 0.0326(4) Uani 1 1 d . . . . .
C55 C 0.25428(13) 0.43192(6) 0.37750(9) 0.0300(4) Uani 1 1 d . . . . .
C56 C 0.20143(14) 0.40681(7) 0.41113(10) 0.0360(4) Uani 1 1 d . . . . .
H56 H 0.216719 0.405280 0.460473 0.043 Uiso 1 1 calc R U . . .
C57 C 0.12560(14) 0.38373(7) 0.37238(10) 0.0353(4) Uani 1 1 d . . . . .
C58 C 0.10323(12) 0.38843(6) 0.29989(9) 0.0306(4) Uani 1 1 d . . . . .
H58 H 0.050846 0.373079 0.273225 0.037 Uiso 1 1 calc R U . . .
C59 C 0.15439(12) 0.41467(5) 0.26493(9) 0.0253(3) Uani 1 1 d . . . . .
C60 C 0.23305(12) 0.43599(5) 0.30502(9) 0.0251(3) Uani 1 1 d . . . . .
C61 C 0.56558(13) 0.53011(6) 0.27732(10) 0.0349(4) Uani 1 1 d . . . . .
C62 C 0.6328(2) 0.53645(13) 0.34833(16) 0.0873(12) Uani 1 1 d . . . . .
H62A H 0.598939 0.550571 0.379432 0.131 Uiso 1 1 calc R U . . .
H62B H 0.686744 0.553884 0.343323 0.131 Uiso 1 1 calc R U . . .
H62C H 0.656061 0.508986 0.367934 0.131 Uiso 1 1 calc R U . . .
C63 C 0.61532(19) 0.50802(10) 0.2295(2) 0.0809(11) Uani 1 1 d . . . . .
H63A H 0.630092 0.479039 0.245715 0.121 Uiso 1 1 calc R U . . .
H63B H 0.674389 0.522964 0.228866 0.121 Uiso 1 1 calc R U . . .
H63C H 0.574197 0.507531 0.182458 0.121 Uiso 1 1 calc R U . . .
C64 C 0.53634(19) 0.57383(8) 0.24770(18) 0.0644(8) Uani 1 1 d . . . . .
H64A H 0.492425 0.571020 0.201978 0.097 Uiso 1 1 calc R U . . .
H64B H 0.592903 0.589458 0.242953 0.097 Uiso 1 1 calc R U . . .
H64C H 0.504922 0.589099 0.279152 0.097 Uiso 1 1 calc R U . . .
C65 C 0.41782(15) 0.42995(7) 0.45799(10) 0.0408(5) Uani 1 1 d . . . . .
H65A H 0.434072 0.406239 0.431148 0.061 Uiso 1 1 calc R U . . .
H65B H 0.393093 0.419142 0.496725 0.061 Uiso 1 1 calc R U . . .
H65C H 0.474760 0.446935 0.476266 0.061 Uiso 1 1 calc R U . . .
C66 C 0.31568(16) 0.49470(7) 0.45204(11) 0.0431(5) Uani 1 1 d . . . . .
H66A H 0.372801 0.511273 0.471740 0.065 Uiso 1 1 calc R U . . .
H66B H 0.288451 0.484114 0.489707 0.065 Uiso 1 1 calc R U . . .
H66C H 0.268983 0.512553 0.420959 0.065 Uiso 1 1 calc R U . . .
C67 C 0.06787(16) 0.35289(8) 0.40613(11) 0.0502(6) Uani 1 1 d D U . . .
C68 C 0.1075(4) 0.34968(18) 0.48430(18) 0.0789(14) Uani 0.722(4) 1 d D U P B 1
H68A H 0.175584 0.343309 0.493903 0.118 Uiso 0.722(4) 1 calc R U P B 1
H68B H 0.074504 0.327137 0.503114 0.118 Uiso 0.722(4) 1 calc R U P B 1
H68C H 0.097923 0.376535 0.506254 0.118 Uiso 0.722(4) 1 calc R U P B 1
C68A C 0.1304(6) 0.3255(3) 0.4612(5) 0.063(2) Uani 0.278(4) 1 d D U P B 2
H68D H 0.169029 0.306936 0.439357 0.095 Uiso 0.278(4) 1 calc R U P B 2
H68E H 0.090393 0.308420 0.484295 0.095 Uiso 0.278(4) 1 calc R U P B 2
H68F H 0.172102 0.343497 0.495643 0.095 Uiso 0.278(4) 1 calc R U P B 2
C69 C 0.0799(3) 0.30797(10) 0.3760(2) 0.0625(10) Uani 0.722(4) 1 d D U P B 1
H69A H 0.058112 0.308578 0.325221 0.094 Uiso 0.722(4) 1 calc R U P B 1
H69B H 0.042145 0.287481 0.395120 0.094 Uiso 0.722(4) 1 calc R U P B 1
H69C H 0.147067 0.299783 0.388884 0.094 Uiso 0.722(4) 1 calc R U P B 1
C69A C -0.0079(7) 0.3271(3) 0.3582(5) 0.072(2) Uani 0.278(4) 1 d D U P B 2
H69D H -0.053737 0.346091 0.328718 0.107 Uiso 0.278(4) 1 calc R U P B 2
H69E H -0.040639 0.309482 0.385900 0.107 Uiso 0.278(4) 1 calc R U P B 2
H69F H 0.021664 0.309144 0.328879 0.107 Uiso 0.278(4) 1 calc R U P B 2
C70 C -0.0352(2) 0.36439(15) 0.3876(2) 0.0710(12) Uani 0.722(4) 1 d D U P B 1
H70A H -0.043614 0.392484 0.405966 0.106 Uiso 0.722(4) 1 calc R U P B 1
H70B H -0.071332 0.343696 0.407802 0.106 Uiso 0.722(4) 1 calc R U P B 1
H70C H -0.058347 0.364518 0.336889 0.106 Uiso 0.722(4) 1 calc R U P B 1
C70A C 0.0147(8) 0.3813(3) 0.4504(6) 0.076(2) Uani 0.278(4) 1 d D U P B 2
H70D H 0.061366 0.395048 0.487867 0.115 Uiso 0.278(4) 1 calc R U P B 2
H70E H -0.027673 0.363663 0.470578 0.115 Uiso 0.278(4) 1 calc R U P B 2
H70F H -0.022772 0.402807 0.420435 0.115 Uiso 0.278(4) 1 calc R U P B 2
C71 C 0.28657(12) 0.48007(6) 0.09638(9) 0.0265(3) Uani 1 1 d . . . . .
C72 C 0.25288(12) 0.51982(6) 0.07072(9) 0.0299(4) Uani 1 1 d . . . . .
C73 C 0.28413(13) 0.53576(6) 0.01418(10) 0.0360(4) Uani 1 1 d . . . . .
H73 H 0.262548 0.562658 -0.004100 0.043 Uiso 1 1 calc R U . . .
C74 C 0.34584(14) 0.51317(7) -0.01570(10) 0.0380(4) Uani 1 1 d . . . . .
H74 H 0.366804 0.524721 -0.053850 0.046 Uiso 1 1 calc R U . . .
C75 C 0.37715(14) 0.47382(6) 0.00972(10) 0.0360(4) Uani 1 1 d . . . . .
H75 H 0.419130 0.458432 -0.011493 0.043 Uiso 1 1 calc R U . . .
C76 C 0.34810(13) 0.45634(6) 0.06604(9) 0.0303(4) Uani 1 1 d . . . . .
C77 C 0.38098(15) 0.41238(6) 0.09158(11) 0.0375(4) Uani 1 1 d . . . . .
H77 H 0.355950 0.406465 0.133659 0.045 Uiso 1 1 calc R U . . .
C78 C 0.48921(17) 0.40882(8) 0.11309(13) 0.0529(6) Uani 1 1 d . . . . .
H78A H 0.507020 0.379932 0.128451 0.079 Uiso 1 1 calc R U . . .
H78B H 0.513963 0.428481 0.151267 0.079 Uiso 1 1 calc R U . . .
H78C H 0.516057 0.415748 0.073332 0.079 Uiso 1 1 calc R U . . .
C79 C 0.33932(17) 0.37943(7) 0.03690(13) 0.0489(5) Uani 1 1 d . . . . .
H79A H 0.361027 0.384967 -0.005621 0.073 Uiso 1 1 calc R U . . .
H79B H 0.269776 0.380833 0.026585 0.073 Uiso 1 1 calc R U . . .
H79C H 0.360329 0.351289 0.054542 0.073 Uiso 1 1 calc R U . . .
C80 C 0.18368(13) 0.54510(6) 0.10168(11) 0.0353(4) Uani 1 1 d . . . . .
H80 H 0.163675 0.526818 0.136924 0.042 Uiso 1 1 calc R U . . .
C81 C 0.23001(19) 0.58445(9) 0.13919(18) 0.0667(8) Uani 1 1 d . . . . .
H81A H 0.286290 0.576338 0.174977 0.100 Uiso 1 1 calc R U . . .
H81B H 0.184657 0.598893 0.161049 0.100 Uiso 1 1 calc R U . . .
H81C H 0.248879 0.603412 0.105663 0.100 Uiso 1 1 calc R U . . .
C82 C 0.09411(17) 0.55644(9) 0.04613(14) 0.0559(6) Uani 1 1 d . . . . .
H82A H 0.110600 0.576390 0.012965 0.084 Uiso 1 1 calc R U . . .
H82B H 0.047321 0.569363 0.068411 0.084 Uiso 1 1 calc R U . . .
H82C H 0.067142 0.530815 0.021495 0.084 Uiso 1 1 calc R U . . .
C83 C 0.03463(12) 0.39983(6) 0.15995(9) 0.0284(4) Uani 1 1 d . . . . .
C84 C 0.03198(14) 0.36051(6) 0.12703(10) 0.0342(4) Uani 1 1 d . . . . .
C85 C -0.05780(16) 0.34335(8) 0.09749(11) 0.0471(6) Uani 1 1 d . . . . .
H85 H -0.062083 0.317046 0.073925 0.057 Uiso 1 1 calc R U . . .
C86 C -0.13984(16) 0.36404(9) 0.10212(12) 0.0537(7) Uani 1 1 d . . . . .
H86 H -0.199879 0.351750 0.082123 0.064 Uiso 1 1 calc R U . . .
C87 C -0.13559(14) 0.40223(8) 0.13534(13) 0.0502(6) Uani 1 1 d . . . . .
H87 H -0.192859 0.415912 0.138414 0.060 Uiso 1 1 calc R U . . .
C88 C -0.04857(13) 0.42130(7) 0.16467(11) 0.0373(4) Uani 1 1 d . . . . .
C89 C -0.04502(16) 0.46438(7) 0.19833(14) 0.0491(6) Uani 1 1 d . . . . .
H89 H 0.017410 0.467105 0.232805 0.059 Uiso 1 1 calc R U . . .
C90 C -0.0497(2) 0.49844(8) 0.14279(17) 0.0650(7) Uani 1 1 d . . . . .
H90A H -0.000213 0.493228 0.117434 0.097 Uiso 1 1 calc R U . . .
H90B H -0.039701 0.526206 0.165114 0.097 Uiso 1 1 calc R U . . .
H90C H -0.112229 0.497710 0.110267 0.097 Uiso 1 1 calc R U . . .
C91 C -0.1236(3) 0.47085(12) 0.2367(2) 0.1008(14) Uani 1 1 d . . . . .
H91A H -0.185596 0.467800 0.204065 0.151 Uiso 1 1 calc R U . . .
H91B H -0.118304 0.499177 0.257150 0.151 Uiso 1 1 calc R U . . .
H91C H -0.117504 0.449749 0.273739 0.151 Uiso 1 1 calc R U . . .
C92 C 0.12069(16) 0.33590(7) 0.12330(11) 0.0406(5) Uani 1 1 d . . . . .
H92 H 0.176306 0.355294 0.137809 0.049 Uiso 1 1 calc R U . . .
C93 C 0.1354(2) 0.29888(8) 0.17449(16) 0.0612(7) Uani 1 1 d . . . . .
H93A H 0.081550 0.279417 0.161773 0.092 Uiso 1 1 calc R U . . .
H93B H 0.140020 0.309524 0.221684 0.092 Uiso 1 1 calc R U . . .
H93C H 0.194208 0.284005 0.172758 0.092 Uiso 1 1 calc R U . . .
C94 C 0.1188(2) 0.32051(9) 0.04983(15) 0.0661(7) Uani 1 1 d . . . . .
H94A H 0.180357 0.307919 0.048950 0.099 Uiso 1 1 calc R U . . .
H94B H 0.106274 0.344394 0.017498 0.099 Uiso 1 1 calc R U . . .
H94C H 0.068599 0.299351 0.035876 0.099 Uiso 1 1 calc R U . . .
B2 B 0.17153(14) 0.44041(6) 0.14365(10) 0.0264(4) Uani 1 1 d . . . . .
C95 C -0.055(2) 0.4881(10) 0.5119(12) 0.192(10) Uiso 0.25 1 d D U P C -1
H95A H -0.068813 0.461182 0.532060 0.289 Uiso 0.25 1 calc R U P C -1
H95B H 0.012442 0.489887 0.512989 0.289 Uiso 0.25 1 calc R U P C -1
H95C H -0.073203 0.511406 0.538872 0.289 Uiso 0.25 1 calc R U P C -1
C96 C -0.1136(14) 0.4910(6) 0.4359(11) 0.162(6) Uiso 0.25 1 d D U P C -1
H96A H -0.096436 0.467301 0.408547 0.194 Uiso 0.25 1 calc R U P C -1
H96B H -0.182281 0.488870 0.434490 0.194 Uiso 0.25 1 calc R U P C -1
C97 C -0.0931(11) 0.5328(6) 0.4044(12) 0.150(5) Uiso 0.25 1 d D U P C -1
H97A H -0.136544 0.536313 0.357965 0.180 Uiso 0.25 1 calc R U P C -1
H97B H -0.104450 0.556315 0.434324 0.180 Uiso 0.25 1 calc R U P C -1
C98 C 0.0093(12) 0.5341(6) 0.3975(13) 0.147(5) Uiso 0.25 1 d D U P C -1
H98A H 0.052505 0.526447 0.442426 0.177 Uiso 0.25 1 calc R U P C -1
H98B H 0.018259 0.513384 0.362121 0.177 Uiso 0.25 1 calc R U P C -1
C99 C 0.0337(15) 0.5779(5) 0.3762(13) 0.154(5) Uiso 0.25 1 d D U P C -1
H99A H -0.024556 0.591643 0.348770 0.184 Uiso 0.25 1 calc R U P C -1
H99B H 0.057989 0.595136 0.418405 0.184 Uiso 0.25 1 calc R U P C -1
C100 C 0.108(3) 0.5763(8) 0.333(2) 0.157(8) Uiso 0.25 1 d D U P C -1
H10A H 0.121852 0.605043 0.320543 0.235 Uiso 0.25 1 calc R U P C -1
H10B H 0.165775 0.563197 0.360821 0.235 Uiso 0.25 1 calc R U P C -1
H10C H 0.083298 0.559707 0.291243 0.235 Uiso 0.25 1 calc R U P C -1
C195 C -0.003(3) 0.4857(11) 0.5123(15) 0.199(10) Uiso 0.25 1 d D U P D -2
H19D H -0.049521 0.464878 0.519529 0.298 Uiso 0.25 1 calc R U P D -2
H19E H 0.056531 0.471341 0.510367 0.298 Uiso 0.25 1 calc R U P D -2
H19F H 0.009576 0.505928 0.550882 0.298 Uiso 0.25 1 calc R U P D -2
C196 C -0.0416(18) 0.5092(10) 0.4436(11) 0.194(7) Uiso 0.25 1 d D U P D -2
H19G H -0.054864 0.488811 0.404649 0.233 Uiso 0.25 1 calc R U P D -2
H19H H -0.101906 0.523463 0.445240 0.233 Uiso 0.25 1 calc R U P D -2
C197 C 0.0300(19) 0.5416(8) 0.4316(9) 0.179(6) Uiso 0.25 1 d D U P D -2
H19I H 0.016253 0.569191 0.450695 0.214 Uiso 0.25 1 calc R U P D -2
H19J H 0.094676 0.532861 0.456594 0.214 Uiso 0.25 1 calc R U P D -2
C198 C 0.0267(14) 0.5463(8) 0.3555(9) 0.160(6) Uiso 0.25 1 d D U P D -2
H19K H -0.037214 0.556145 0.330757 0.192 Uiso 0.25 1 calc R U P D -2
H19L H 0.038159 0.518575 0.336003 0.192 Uiso 0.25 1 calc R U P D -2
C199 C 0.101(3) 0.5778(6) 0.3435(16) 0.143(6) Uiso 0.25 1 d D U P D -2
H19M H 0.148716 0.583330 0.387605 0.172 Uiso 0.25 1 calc R U P D -2
H19N H 0.070932 0.604831 0.325679 0.172 Uiso 0.25 1 calc R U P D -2
C200 C 0.1498(10) 0.5575(5) 0.2895(8) 0.092(4) Uiso 0.25 1 d D U P D -2
H20A H 0.198518 0.576680 0.280185 0.138 Uiso 0.25 1 calc R U P D -2
H20B H 0.179547 0.530790 0.307841 0.138 Uiso 0.25 1 calc R U P D -2
H20C H 0.102137 0.552188 0.246213 0.138 Uiso 0.25 1 calc R U P D -2

loop_
_atom_site_aniso_label
_atom_site_aniso_U_11
_atom_site_aniso_U_22
_atom_site_aniso_U_33
_atom_site_aniso_U_23
_atom_site_aniso_U_13
_atom_site_aniso_U_12
O1 0.0287(7) 0.0481(8) 0.0292(7) -0.0039(6) -0.0054(5) 0.0134(6)
N1 0.0222(7) 0.0284(7) 0.0200(7) -0.0003(5) 0.0012(5) 0.0021(5)
N2 0.0215(7) 0.0305(7) 0.0236(7) 0.0025(6) 0.0018(5) 0.0059(6)
C1 0.0206(7) 0.0260(8) 0.0218(8) 0.0018(6) 0.0031(6) 0.0018(6)
C2 0.0208(7) 0.0270(8) 0.0215(8) 0.0025(6) 0.0017(6) 0.0009(6)
C3 0.0252(8) 0.0337(9) 0.0215(8) -0.0017(7) 0.0043(6) 0.0042(7)
C4 0.0235(8) 0.0362(10) 0.0252(8) 0.0011(7) 0.0048(6) 0.0056(7)
C5 0.0206(8) 0.0407(10) 0.0228(8) -0.0012(7) 0.0000(6) 0.0043(7)
C6 0.0223(8) 0.0331(9) 0.0223(8) -0.0004(7) 0.0027(6) 0.0019(7)
C7 0.0242(8) 0.0360(9) 0.0219(8) -0.0026(7) 0.0018(6) 0.0023(7)
C8 0.0261(8) 0.0306(9) 0.0221(8) 0.0007(7) 0.0037(6) 0.0013(7)
C9 0.0326(9) 0.0343(9) 0.0214(8) -0.0007(7) 0.0054(7) 0.0045(7)
C10 0.0358(9) 0.0304(9) 0.0258(9) 0.0020(7) 0.0108(7) 0.0069(7)
C11 0.0271(8) 0.0341(9) 0.0266(9) 0.0045(7) 0.0062(7) 0.0084(7)
C12 0.0248(8) 0.0274(8) 0.0217(8) 0.0025(6) 0.0048(6) 0.0018(6)
C13 0.0235(8) 0.0245(8) 0.0220(8) 0.0016(6) 0.0045(6) 0.0010(6)
C14 0.0274(9) 0.0489(11) 0.0273(9) -0.0011(8) 0.0049(7) 0.0141(8)
C15 0.032(4) 0.058(5) 0.033(3) 0.005(3) 0.014(3) 0.012(3)
C15A 0.038(4) 0.081(5) 0.045(3) 0.006(3) 0.015(3) 0.019(4)
C16 0.054(5) 0.049(3) 0.068(5) 0.026(3) 0.032(4) 0.026(3)
C16A 0.045(3) 0.058(3) 0.072(5) 0.005(2) 0.014(3) 0.028(2)
C17 0.033(3) 0.081(5) 0.045(4) -0.016(4) -0.001(3) 0.033(3)
C17A 0.037(2) 0.090(5) 0.033(3) -0.006(3) -0.0040(18) 0.037(3)
C18 0.0302(9) 0.0441(11) 0.0334(10) -0.0062(8) 0.0036(7) -0.0017(8)
C19 0.0301(9) 0.0410(10) 0.0236(8) -0.0013(7) 0.0018(7) 0.0052(8)
C20 0.0425(10) 0.0379(10) 0.0289(9) 0.0027(8) 0.0118(8) 0.0151(8)
C21 0.102(2) 0.091(2) 0.0294(11) 0.0070(12) 0.0234(13) 0.0634(18)
C22 0.0620(14) 0.0403(12) 0.0539(14) -0.0019(10) 0.0233(11) 0.0135(10)
C23 0.0509(14) 0.0652(16) 0.0766(18) -0.0224(14) 0.0384(13) 0.0006(12)
C24 0.0223(8) 0.0320(9) 0.0234(8) -0.0022(7) -0.0004(6) 0.0046(6)
C25 0.0245(8) 0.0429(10) 0.0237(8) -0.0001(7) 0.0007(6) 0.0075(7)
C26 0.0420(11) 0.0573(13) 0.0252(9) -0.0022(9) 0.0043(8) 0.0147(10)
C27 0.0591(14) 0.0535(14) 0.0308(11) -0.0139(9) -0.0014(9) 0.0170(11)
C28 0.0526(13) 0.0351(11) 0.0411(12) -0.0099(9) -0.0027(9) 0.0054(9)
C29 0.0327(9) 0.0341(10) 0.0327(10) -0.0016(8) -0.0011(7) 0.0032(7)
C30 0.0519(12) 0.0325(10) 0.0420(11) -0.0009(9) 0.0050(9) -0.0081(9)
C31 0.0734(17) 0.0392(13) 0.0608(16) 0.0077(11) 0.0031(13) -0.0082(12)
C32 0.0619(16) 0.0673(18) 0.0754(19) 0.0101(15) 0.0289(14) -0.0037(13)
C33 0.0353(10) 0.0458(11) 0.0277(9) 0.0057(8) 0.0067(7) -0.0009(8)
C34 0.0428(12) 0.0550(14) 0.0476(13) 0.0159(11) 0.0069(10) 0.0040(10)
C35 0.0363(11) 0.0715(17) 0.0618(15) 0.0207(13) 0.0097(10) -0.0013(11)
C36 0.0261(8) 0.0353(9) 0.0234(8) 0.0029(7) 0.0025(6) 0.0099(7)
C37 0.0277(9) 0.0447(11) 0.0278(9) 0.0000(8) 0.0031(7) 0.0088(8)
C38 0.0269(9) 0.0547(13) 0.0392(11) -0.0044(9) 0.0007(8) 0.0135(9)
C39 0.0410(11) 0.0468(12) 0.0417(11) -0.0024(9) -0.0061(9) 0.0228(9)
C40 0.0507(12) 0.0356(11) 0.0389(11) 0.0031(8) 0.0000(9) 0.0145(9)
C41 0.0361(10) 0.0358(10) 0.0299(9) 0.0022(8) 0.0029(7) 0.0087(8)
C42 0.0441(11) 0.0377(11) 0.0462(12) 0.0119(9) 0.0054(9) 0.0031(9)
C43 0.0695(17) 0.0713(18) 0.0563(16) 0.0036(13) 0.0227(13) -0.0108(14)
C44 0.0766(19) 0.089(2) 0.0607(17) -0.0193(16) 0.0159(15) -0.0352(17)
C45 0.0264(9) 0.0518(12) 0.0410(11) 0.0081(9) 0.0034(8) 0.0022(8)
C46 0.0442(12) 0.0547(14) 0.0581(15) 0.0058(11) 0.0033(11) -0.0098(10)
C47 0.0435(13) 0.090(2) 0.0521(14) 0.0139(14) 0.0163(11) -0.0006(13)
B1 0.0225(9) 0.0317(10) 0.0236(9) 0.0034(7) 0.0018(7) 0.0004(7)
O2 0.0294(6) 0.0432(8) 0.0258(6) 0.0035(5) -0.0012(5) -0.0108(6)
N3 0.0253(7) 0.0276(7) 0.0219(7) 0.0012(5) 0.0028(5) -0.0028(6)
N4 0.0217(7) 0.0275(7) 0.0244(7) -0.0003(6) 0.0014(5) -0.0032(5)
C48 0.0232(8) 0.0243(8) 0.0263(8) -0.0007(6) 0.0030(6) -0.0007(6)
C49 0.0239(8) 0.0243(8) 0.0245(8) -0.0010(6) 0.0018(6) -0.0010(6)
C50 0.0277(8) 0.0315(9) 0.0272(9) 0.0009(7) 0.0049(7) -0.0044(7)
C51 0.0275(9) 0.0292(9) 0.0341(10) 0.0006(7) 0.0011(7) -0.0056(7)
C52 0.0295(9) 0.0344(10) 0.0280(9) -0.0016(7) -0.0017(7) -0.0073(7)
C53 0.0294(9) 0.0298(9) 0.0256(8) -0.0007(7) 0.0015(7) -0.0019(7)
C54 0.0339(9) 0.0371(10) 0.0238(9) 0.0003(7) 0.0010(7) -0.0065(8)
C55 0.0299(9) 0.0341(9) 0.0250(9) 0.0000(7) 0.0042(7) -0.0017(7)
C56 0.0396(10) 0.0440(11) 0.0244(9) 0.0025(8) 0.0075(7) -0.0072(8)
C57 0.0357(10) 0.0408(11) 0.0301(9) 0.0045(8) 0.0090(8) -0.0058(8)
C58 0.0271(8) 0.0343(10) 0.0297(9) 0.0005(7) 0.0051(7) -0.0060(7)
C59 0.0244(8) 0.0261(8) 0.0248(8) 0.0005(6) 0.0046(6) 0.0009(6)
C60 0.0256(8) 0.0254(8) 0.0237(8) 0.0008(6) 0.0046(6) 0.0004(6)
C61 0.0287(9) 0.0361(10) 0.0374(10) 0.0008(8) 0.0030(7) -0.0091(7)
C62 0.0602(17) 0.127(3) 0.0616(18) 0.0248(18) -0.0131(13) -0.0597(19)
C63 0.0439(14) 0.080(2) 0.131(3) -0.053(2) 0.0464(17) -0.0267(14)
C64 0.0481(14) 0.0443(14) 0.106(2) 0.0097(14) 0.0277(14) -0.0088(11)
C65 0.0387(10) 0.0496(12) 0.0300(10) 0.0063(9) -0.0001(8) -0.0074(9)
C66 0.0493(12) 0.0464(12) 0.0327(10) -0.0093(9) 0.0079(9) -0.0093(9)
C67 0.0480(12) 0.0655(14) 0.0376(11) 0.0104(10) 0.0107(9) -0.0221(11)
C68 0.087(3) 0.110(4) 0.041(2) 0.017(2) 0.0158(19) -0.048(3)
C68A 0.063(4) 0.066(5) 0.059(4) 0.025(4) 0.012(4) -0.022(4)
C69 0.069(2) 0.0505(19) 0.070(2) 0.0212(17) 0.0211(18) -0.0172(17)
C69A 0.068(4) 0.076(5) 0.068(4) 0.018(4) 0.013(4) -0.031(4)
C70 0.0461(19) 0.090(3) 0.086(3) 0.022(2) 0.0334(18) -0.0136(18)
C70A 0.075(4) 0.091(5) 0.075(5) 0.013(4) 0.040(4) -0.019(4)
C71 0.0258(8) 0.0298(9) 0.0222(8) 0.0013(6) 0.0021(6) -0.0054(7)
C72 0.0263(8) 0.0295(9) 0.0314(9) 0.0027(7) 0.0016(7) -0.0046(7)
C73 0.0337(9) 0.0357(10) 0.0370(10) 0.0104(8) 0.0049(8) -0.0038(8)
C74 0.0402(10) 0.0434(11) 0.0314(10) 0.0081(8) 0.0107(8) -0.0087(8)
C75 0.0381(10) 0.0395(11) 0.0326(10) -0.0007(8) 0.0130(8) -0.0029(8)
C76 0.0314(9) 0.0324(9) 0.0269(9) 0.0000(7) 0.0062(7) -0.0032(7)
C77 0.0463(11) 0.0330(10) 0.0357(10) 0.0033(8) 0.0151(8) 0.0075(8)
C78 0.0515(13) 0.0474(13) 0.0531(14) -0.0010(11) -0.0012(11) 0.0119(10)
C79 0.0549(13) 0.0339(11) 0.0593(14) -0.0019(10) 0.0165(11) -0.0010(10)
C80 0.0323(9) 0.0300(9) 0.0443(11) 0.0056(8) 0.0106(8) -0.0001(7)
C81 0.0540(15) 0.0477(14) 0.104(2) -0.0271(15) 0.0299(15) -0.0085(11)
C82 0.0410(12) 0.0665(16) 0.0609(15) 0.0222(13) 0.0132(11) 0.0157(11)
C83 0.0231(8) 0.0326(9) 0.0262(8) 0.0059(7) -0.0007(6) -0.0047(7)
C84 0.0375(10) 0.0362(10) 0.0264(9) 0.0035(7) 0.0021(7) -0.0123(8)
C85 0.0527(13) 0.0495(13) 0.0332(11) 0.0041(9) -0.0018(9) -0.0271(10)
C86 0.0367(11) 0.0700(16) 0.0448(12) 0.0218(12) -0.0100(9) -0.0275(11)
C87 0.0252(9) 0.0673(16) 0.0536(14) 0.0282(12) -0.0001(9) -0.0028(10)
C88 0.0270(9) 0.0428(11) 0.0404(11) 0.0156(9) 0.0045(8) 0.0013(8)
C89 0.0371(11) 0.0458(13) 0.0669(15) 0.0071(11) 0.0175(10) 0.0122(9)
C90 0.0598(16) 0.0421(13) 0.093(2) 0.0141(13) 0.0188(14) 0.0067(11)
C91 0.108(3) 0.074(2) 0.150(4) 0.004(2) 0.090(3) 0.017(2)
C92 0.0492(12) 0.0337(10) 0.0408(11) -0.0089(8) 0.0142(9) -0.0086(9)
C93 0.0641(16) 0.0512(15) 0.0731(18) 0.0141(13) 0.0259(14) 0.0131(12)
C94 0.0829(19) 0.0630(17) 0.0574(16) -0.0218(13) 0.0267(14) -0.0131(14)
B2 0.0254(9) 0.0260(9) 0.0258(9) 0.0001(7) 0.0019(7) 0.0005(7)

loop_
_atom_type_symbol
_atom_type_description
_atom_type_scat_dispersion_real
_atom_type_scat_dispersion_imag
_atom_type_scat_source
C C 0.0181 0.0091 'International Tables Vol C Tables 4.2.6.8 and 6.1.1.4'
H H 0.0000 0.0000 'International Tables Vol C Tables 4.2.6.8 and 6.1.1.4'
B B 0.0090 0.0039 'International Tables Vol C Tables 4.2.6.8 and 6.1.1.4'
N N 0.0311 0.0180 'International Tables Vol C Tables 4.2.6.8 and 6.1.1.4'
O O 0.0492 0.0322 'International Tables Vol C Tables 4.2.6.8 and 6.1.1.4'

loop_
_geom_angle_atom_site_label_1
_geom_angle_atom_site_label_2
_geom_angle_atom_site_label_3
_geom_angle
_geom_angle_site_symmetry_1
_geom_angle_site_symmetry_3
_geom_angle_publ_flag
B1 O1 H1 117(2) . . ?
C2 N1 C24 115.40(13) . . ?
C2 N1 B1 129.41(15) . . ?
B1 N1 C24 114.96(13) . . ?
C12 N2 C36 115.89(14) . . ?
C12 N2 B1 130.04(14) . . ?
B1 N2 C36 113.97(14) . . ?
C2 C1 C13 132.00(14) . . ?
C6 C1 C2 119.71(15) . . ?
C6 C1 C13 108.25(14) . . ?
C1 C2 N1 122.51(14) . . ?
C3 C2 N1 120.20(15) . . ?
C3 C2 C1 117.27(14) . . ?
C2 C3 H3 118.3 . . ?
C2 C3 C4 123.32(16) . . ?
C4 C3 H3 118.3 . . ?
C3 C4 C14 118.89(15) . . ?
C5 C4 C3 118.53(15) . . ?
C5 C4 C14 122.51(15) . . ?
C4 C5 H5 120.5 . . ?
C6 C5 C4 119.09(15) . . ?
C6 C5 H5 120.5 . . ?
C1 C6 C7 111.05(14) . . ?
C5 C6 C1 122.02(16) . . ?
C5 C6 C7 126.88(15) . . ?
C6 C7 C8 101.20(13) . . ?
C6 C7 C18 112.40(15) . . ?
C6 C7 C19 111.02(15) . . ?
C8 C7 C18 111.15(15) . . ?
C8 C7 C19 110.89(14) . . ?
C18 C7 C19 109.94(15) . . ?
C9 C8 C7 126.72(15) . . ?
C9 C8 C13 122.12(16) . . ?
C13 C8 C7 111.16(14) . . ?
C8 C9 H9 120.3 . . ?
C8 C9 C10 119.40(16) . . ?
C10 C9 H9 120.3 . . ?
C9 C10 C11 118.21(16) . . ?
C9 C10 C20 121.37(16) . . ?
C11 C10 C20 120.31(16) . . ?
C10 C11 H11 118.5 . . ?
C12 C11 C10 123.06(16) . . ?
C12 C11 H11 118.5 . . ?
C11 C12 N2 120.14(15) . . ?
C13 C12 N2 122.18(15) . . ?
C13 C12 C11 117.65(15) . . ?
C8 C13 C1 108.24(14) . . ?
C12 C13 C1 132.19(15) . . ?
C12 C13 C8 119.52(15) . . ?
C4 C14 C16A 106.9(3) . . ?
C15 C14 C4 112.6(7) . . ?
C15 C14 C16 109.7(5) . . ?
C15 C14 C17 105.1(8) . . ?
C15A C14 C4 110.1(6) . . ?
C15A C14 C16A 108.6(5) . . ?
C15A C14 C17A 109.8(6) . . ?
C16 C14 C4 109.9(5) . . ?
C16 C14 C17 110.9(5) . . ?
C17 C14 C4 108.5(5) . . ?
C17A C14 C4 113.7(4) . . ?
C17A C14 C16A 107.6(3) . . ?
C14 C15 H15A 109.5 . . ?
C14 C15 H15B 109.5 . . ?
C14 C15 H15C 109.5 . . ?
H15A C15 H15B 109.5 . . ?
H15A C15 H15C 109.5 . . ?
H15B C15 H15C 109.5 . . ?
C14 C15A H15D 109.5 . . ?
C14 C15A H15E 109.5 . . ?
C14 C15A H15F 109.5 . . ?
H15D C15A H15E 109.5 . . ?
H15D C15A H15F 109.5 . . ?
H15E C15A H15F 109.5 . . ?
C14 C16 H16A 109.5 . . ?
C14 C16 H16B 109.5 . . ?
C14 C16 H16C 109.5 . . ?
H16A C16 H16B 109.5 . . ?
H16A C16 H16C 109.5 . . ?
H16B C16 H16C 109.5 . . ?
C14 C16A H16D 109.5 . . ?
C14 C16A H16E 109.5 . . ?
C14 C16A H16F 109.5 . . ?
H16D C16A H16E 109.5 . . ?
H16D C16A H16F 109.5 . . ?
H16E C16A H16F 109.5 . . ?
C14 C17 H17A 109.5 . . ?
C14 C17 H17B 109.5 . . ?
C14 C17 H17C 109.5 . . ?
H17A C17 H17B 109.5 . . ?
H17A C17 H17C 109.5 . . ?
H17B C17 H17C 109.5 . . ?
C14 C17A H17D 109.5 . . ?
C14 C17A H17E 109.5 . . ?
C14 C17A H17F 109.5 . . ?
H17D C17A H17E 109.5 . . ?
H17D C17A H17F 109.5 . . ?
H17E C17A H17F 109.5 . . ?
C7 C18 H18A 109.5 . . ?
C7 C18 H18B 109.5 . . ?
C7 C18 H18C 109.5 . . ?
H18A C18 H18B 109.5 . . ?
H18A C18 H18C 109.5 . . ?
H18B C18 H18C 109.5 . . ?
C7 C19 H19A 109.5 . . ?
C7 C19 H19B 109.5 . . ?
C7 C19 H19C 109.5 . . ?
H19A C19 H19B 109.5 . . ?
H19A C19 H19C 109.5 . . ?
H19B C19 H19C 109.5 . . ?
C21 C20 C10 111.39(16) . . ?
C21 C20 C22 109.0(2) . . ?
C21 C20 C23 108.3(2) . . ?
C22 C20 C10 108.13(16) . . ?
C22 C20 C23 108.82(19) . . ?
C23 C20 C10 111.14(17) . . ?
C20 C21 H21A 109.5 . . ?
C20 C21 H21B 109.5 . . ?
C20 C21 H21C 109.5 . . ?
H21A C21 H21B 109.5 . . ?
H21A C21 H21C 109.5 . . ?
H21B C21 H21C 109.5 . . ?
C20 C22 H22A 109.5 . . ?
C20 C22 H22B 109.5 . . ?
C20 C22 H22C 109.5 . . ?
H22A C22 H22B 109.5 . . ?
H22A C22 H22C 109.5 . . ?
H22B C22 H22C 109.5 . . ?
C20 C23 H23A 109.5 . . ?
C20 C23 H23B 109.5 . . ?
C20 C23 H23C 109.5 . . ?
H23A C23 H23B 109.5 . . ?
H23A C23 H23C 109.5 . . ?
H23B C23 H23C 109.5 . . ?
C25 C24 N1 119.56(16) . . ?
C25 C24 C29 121.44(17) . . ?
C29 C24 N1 119.00(16) . . ?
C24 C25 C33 122.58(16) . . ?
C26 C25 C24 118.13(19) . . ?
C26 C25 C33 119.29(18) . . ?
C25 C26 H26 119.4 . . ?
C27 C26 C25 121.2(2) . . ?
C27 C26 H26 119.4 . . ?
C26 C27 H27 120.1 . . ?
C28 C27 C26 119.74(19) . . ?
C28 C27 H27 120.1 . . ?
C27 C28 H28 119.2 . . ?
C27 C28 C29 121.5(2) . . ?
C29 C28 H28 119.2 . . ?
C24 C29 C30 121.62(17) . . ?
C28 C29 C24 117.90(19) . . ?
C28 C29 C30 120.47(19) . . ?
C29 C30 H30 107.8 . . ?
C29 C30 C31 112.1(2) . . ?
C29 C30 C32 110.34(19) . . ?
C31 C30 H30 107.8 . . ?
C32 C30 H30 107.8 . . ?
C32 C30 C31 110.8(2) . . ?
C30 C31 H31A 109.5 . . ?
C30 C31 H31B 109.5 . . ?
C30 C31 H31C 109.5 . . ?
H31A C31 H31B 109.5 . . ?
H31A C31 H31C 109.5 . . ?
H31B C31 H31C 109.5 . . ?
C30 C32 H32A 109.5 . . ?
C30 C32 H32B 109.5 . . ?
C30 C32 H32C 109.5 . . ?
H32A C32 H32B 109.5 . . ?
H32A C32 H32C 109.5 . . ?
H32B C32 H32C 109.5 . . ?
C25 C33 H33 108.1 . . ?
C25 C33 C34 110.83(17) . . ?
C25 C33 C35 111.75(18) . . ?
C34 C33 H33 108.1 . . ?
C35 C33 H33 108.1 . . ?
C35 C33 C34 109.95(18) . . ?
C33 C34 H34A 109.5 . . ?
C33 C34 H34B 109.5 . . ?
C33 C34 H34C 109.5 . . ?
H34A C34 H34B 109.5 . . ?
H34A C34 H34C 109.5 . . ?
H34B C34 H34C 109.5 . . ?
C33 C35 H35A 109.5 . . ?
C33 C35 H35B 109.5 . . ?
C33 C35 H35C 109.5 . . ?
H35A C35 H35B 109.5 . . ?
H35A C35 H35C 109.5 . . ?
H35B C35 H35C 109.5 . . ?
C37 C36 N2 119.68(16) . . ?
C41 C36 N2 118.51(16) . . ?
C41 C36 C37 121.77(16) . . ?
C36 C37 C45 122.85(16) . . ?
C38 C37 C36 117.58(19) . . ?
C38 C37 C45 119.58(18) . . ?
C37 C38 H38 119.4 . . ?
C39 C38 C37 121.2(2) . . ?
C39 C38 H38 119.4 . . ?
C38 C39 H39 119.8 . . ?
C38 C39 C40 120.39(18) . . ?
C40 C39 H39 119.8 . . ?
C39 C40 H40 119.5 . . ?
C39 C40 C41 121.0(2) . . ?
C41 C40 H40 119.5 . . ?
C36 C41 C42 122.05(16) . . ?
C40 C41 C36 117.99(19) . . ?
C40 C41 C42 119.96(19) . . ?
C41 C42 H42 107.6 . . ?
C41 C42 C43 112.25(19) . . ?
C41 C42 C44 111.3(2) . . ?
C43 C42 H42 107.6 . . ?
C44 C42 H42 107.6 . . ?
C44 C42 C43 110.1(2) . . ?
C42 C43 H43A 109.5 . . ?
C42 C43 H43B 109.5 . . ?
C42 C43 H43C 109.5 . . ?
H43A C43 H43B 109.5 . . ?
H43A C43 H43C 109.5 . . ?
H43B C43 H43C 109.5 . . ?
C42 C44 H44A 109.5 . . ?
C42 C44 H44B 109.5 . . ?
C42 C44 H44C 109.5 . . ?
H44A C44 H44B 109.5 . . ?
H44A C44 H44C 109.5 . . ?
H44B C44 H44C 109.5 . . ?
C37 C45 H45 107.7 . . ?
C37 C45 C46 112.12(18) . . ?
C37 C45 C47 111.3(2) . . ?
C46 C45 H45 107.7 . . ?
C47 C45 H45 107.7 . . ?
C47 C45 C46 110.13(19) . . ?
C45 C46 H46A 109.5 . . ?
C45 C46 H46B 109.5 . . ?
C45 C46 H46C 109.5 . . ?
H46A C46 H46B 109.5 . . ?
H46A C46 H46C 109.5 . . ?
H46B C46 H46C 109.5 . . ?
C45 C47 H47A 109.5 . . ?
C45 C47 H47B 109.5 . . ?
C45 C47 H47C 109.5 . . ?
H47A C47 H47B 109.5 . . ?
H47A C47 H47C 109.5 . . ?
H47B C47 H47C 109.5 . . ?
O1 B1 N1 113.59(16) . . ?
O1 B1 N2 116.92(16) . . ?
N1 B1 N2 129.49(15) . . ?
B2 O2 H2 115.7(19) . . ?
C49 N3 C71 114.52(13) . . ?
C49 N3 B2 130.47(15) . . ?
B2 N3 C71 115.00(14) . . ?
C59 N4 C83 114.78(14) . . ?
C59 N4 B2 129.98(14) . . ?
B2 N4 C83 115.20(14) . . ?
C49 C48 C53 119.57(15) . . ?
C49 C48 C60 132.16(15) . . ?
C53 C48 C60 108.17(15) . . ?
C48 C49 N3 122.48(15) . . ?
C48 C49 C50 117.40(15) . . ?
C50 C49 N3 120.12(15) . . ?
C49 C50 H50 118.4 . . ?
C49 C50 C51 123.24(17) . . ?
C51 C50 H50 118.4 . . ?
C50 C51 C61 118.72(17) . . ?
C52 C51 C50 118.24(16) . . ?
C52 C51 C61 123.03(16) . . ?
C51 C52 H52 120.3 . . ?
C51 C52 C53 119.39(16) . . ?
C53 C52 H52 120.3 . . ?
C48 C53 C54 110.94(15) . . ?
C52 C53 C48 122.13(17) . . ?
C52 C53 C54 126.92(16) . . ?
C53 C54 C65 111.97(16) . . ?
C53 C54 C66 110.61(16) . . ?
C55 C54 C53 101.34(14) . . ?
C55 C54 C65 111.75(16) . . ?
C55 C54 C66 110.69(16) . . ?
C65 C54 C66 110.22(16) . . ?
C56 C55 C54 126.82(16) . . ?
C56 C55 C60 122.26(17) . . ?
C60 C55 C54 110.89(15) . . ?
C55 C56 H56 120.2 . . ?
C55 C56 C57 119.58(17) . . ?
C57 C56 H56 120.2 . . ?
C56 C57 C58 118.11(17) . . ?
C56 C57 C67 122.33(17) . . ?
C58 C57 C67 119.55(17) . . ?
C57 C58 H58 118.4 . . ?
C59 C58 C57 123.12(17) . . ?
C59 C58 H58 118.4 . . ?
C58 C59 N4 119.92(15) . . ?
C58 C59 C60 117.48(16) . . ?
C60 C59 N4 122.59(15) . . ?
C55 C60 C48 108.32(15) . . ?
C59 C60 C48 132.19(16) . . ?
C59 C60 C55 119.34(16) . . ?
C62 C61 C51 111.39(18) . . ?
C62 C61 C64 107.1(2) . . ?
C63 C61 C51 110.97(17) . . ?
C63 C61 C62 110.4(2) . . ?
C63 C61 C64 108.4(2) . . ?
C64 C61 C51 108.55(17) . . ?
C61 C62 H62A 109.5 . . ?
C61 C62 H62B 109.5 . . ?
C61 C62 H62C 109.5 . . ?
H62A C62 H62B 109.5 . . ?
H62A C62 H62C 109.5 . . ?
H62B C62 H62C 109.5 . . ?
C61 C63 H63A 109.5 . . ?
C61 C63 H63B 109.5 . . ?
C61 C63 H63C 109.5 . . ?
H63A C63 H63B 109.5 . . ?
H63A C63 H63C 109.5 . . ?
H63B C63 H63C 109.5 . . ?
C61 C64 H64A 109.5 . . ?
C61 C64 H64B 109.5 . . ?
C61 C64 H64C 109.5 . . ?
H64A C64 H64B 109.5 . . ?
H64A C64 H64C 109.5 . . ?
H64B C64 H64C 109.5 . . ?
C54 C65 H65A 109.5 . . ?
C54 C65 H65B 109.5 . . ?
C54 C65 H65C 109.5 . . ?
H65A C65 H65B 109.5 . . ?
H65A C65 H65C 109.5 . . ?
H65B C65 H65C 109.5 . . ?
C54 C66 H66A 109.5 . . ?
C54 C66 H66B 109.5 . . ?
C54 C66 H66C 109.5 . . ?
H66A C66 H66B 109.5 . . ?
H66A C66 H66C 109.5 . . ?
H66B C66 H66C 109.5 . . ?
C57 C67 C69 107.0(2) . . ?
C57 C67 C70A 105.3(4) . . ?
C68 C67 C57 111.7(2) . . ?
C68 C67 C69 106.0(3) . . ?
C68A C67 C57 112.5(4) . . ?
C68A C67 C70A 102.4(7) . . ?
C69A C67 C57 117.4(4) . . ?
C69A C67 C68A 111.4(5) . . ?
C69A C67 C70A 106.3(7) . . ?
C70 C67 C57 110.6(2) . . ?
C70 C67 C68 112.5(3) . . ?
C70 C67 C69 108.7(3) . . ?
C67 C68 H68A 109.5 . . ?
C67 C68 H68B 109.5 . . ?
C67 C68 H68C 109.5 . . ?
H68A C68 H68B 109.5 . . ?
H68A C68 H68C 109.5 . . ?
H68B C68 H68C 109.5 . . ?
C67 C68A H68D 109.5 . . ?
C67 C68A H68E 109.5 . . ?
C67 C68A H68F 109.5 . . ?
H68D C68A H68E 109.5 . . ?
H68D C68A H68F 109.5 . . ?
H68E C68A H68F 109.5 . . ?
C67 C69 H69A 109.5 . . ?
C67 C69 H69B 109.5 . . ?
C67 C69 H69C 109.5 . . ?
H69A C69 H69B 109.5 . . ?
H69A C69 H69C 109.5 . . ?
H69B C69 H69C 109.5 . . ?
C67 C69A H69D 109.5 . . ?
C67 C69A H69E 109.5 . . ?
C67 C69A H69F 109.5 . . ?
H69D C69A H69E 109.5 . . ?
H69D C69A H69F 109.5 . . ?
H69E C69A H69F 109.5 . . ?
C67 C70 H70A 109.5 . . ?
C67 C70 H70B 109.5 . . ?
C67 C70 H70C 109.5 . . ?
H70A C70 H70B 109.5 . . ?
H70A C70 H70C 109.5 . . ?
H70B C70 H70C 109.5 . . ?
C67 C70A H70D 109.5 . . ?
C67 C70A H70E 109.5 . . ?
C67 C70A H70F 109.5 . . ?
H70D C70A H70E 109.5 . . ?
H70D C70A H70F 109.5 . . ?
H70E C70A H70F 109.5 . . ?
C72 C71 N3 119.13(16) . . ?
C72 C71 C76 121.92(16) . . ?
C76 C71 N3 118.92(15) . . ?
C71 C72 C80 122.30(16) . . ?
C73 C72 C71 117.70(17) . . ?
C73 C72 C80 120.00(17) . . ?
C72 C73 H73 119.4 . . ?
C74 C73 C72 121.24(18) . . ?
C74 C73 H73 119.4 . . ?
C73 C74 H74 119.9 . . ?
C75 C74 C73 120.17(18) . . ?
C75 C74 H74 119.9 . . ?
C74 C75 H75 119.5 . . ?
C74 C75 C76 121.01(19) . . ?
C76 C75 H75 119.5 . . ?
C71 C76 C77 122.01(16) . . ?
C75 C76 C71 117.95(17) . . ?
C75 C76 C77 120.02(17) . . ?
C76 C77 H77 107.6 . . ?
C76 C77 C78 112.39(18) . . ?
C76 C77 C79 110.60(17) . . ?
C78 C77 H77 107.6 . . ?
C79 C77 H77 107.6 . . ?
C79 C77 C78 110.89(18) . . ?
C77 C78 H78A 109.5 . . ?
C77 C78 H78B 109.5 . . ?
C77 C78 H78C 109.5 . . ?
H78A C78 H78B 109.5 . . ?
H78A C78 H78C 109.5 . . ?
H78B C78 H78C 109.5 . . ?
C77 C79 H79A 109.5 . . ?
C77 C79 H79B 109.5 . . ?
C77 C79 H79C 109.5 . . ?
H79A C79 H79B 109.5 . . ?
H79A C79 H79C 109.5 . . ?
H79B C79 H79C 109.5 . . ?
C72 C80 H80 107.5 . . ?
C72 C80 C81 111.81(17) . . ?
C72 C80 C82 111.21(18) . . ?
C81 C80 H80 107.5 . . ?
C81 C80 C82 111.0(2) . . ?
C82 C80 H80 107.5 . . ?
C80 C81 H81A 109.5 . . ?
C80 C81 H81B 109.5 . . ?
C80 C81 H81C 109.5 . . ?
H81A C81 H81B 109.5 . . ?
H81A C81 H81C 109.5 . . ?
H81B C81 H81C 109.5 . . ?
C80 C82 H82A 109.5 . . ?
C80 C82 H82B 109.5 . . ?
C80 C82 H82C 109.5 . . ?
H82A C82 H82B 109.5 . . ?
H82A C82 H82C 109.5 . . ?
H82B C82 H82C 109.5 . . ?
C84 C83 N4 119.52(16) . . ?
C84 C83 C88 122.05(17) . . ?
C88 C83 N4 118.43(17) . . ?
C83 C84 C85 117.4(2) . . ?
C83 C84 C92 123.20(16) . . ?
C85 C84 C92 119.43(19) . . ?
C84 C85 H85 119.5 . . ?
C86 C85 C84 121.0(2) . . ?
C86 C85 H85 119.5 . . ?
C85 C86 H86 119.7 . . ?
C87 C86 C85 120.62(19) . . ?
C87 C86 H86 119.7 . . ?
C86 C87 H87 119.5 . . ?
C86 C87 C88 121.1(2) . . ?
C88 C87 H87 119.5 . . ?
C83 C88 C89 121.63(17) . . ?
C87 C88 C83 117.8(2) . . ?
C87 C88 C89 120.5(2) . . ?
C88 C89 H89 108.0 . . ?
C88 C89 C90 109.2(2) . . ?
C88 C89 C91 112.8(2) . . ?
C90 C89 H89 108.0 . . ?
C91 C89 H89 108.0 . . ?
C91 C89 C90 110.5(2) . . ?
C89 C90 H90A 109.5 . . ?
C89 C90 H90B 109.5 . . ?
C89 C90 H90C 109.5 . . ?
H90A C90 H90B 109.5 . . ?
H90A C90 H90C 109.5 . . ?
H90B C90 H90C 109.5 . . ?
C89 C91 H91A 109.5 . . ?
C89 C91 H91B 109.5 . . ?
C89 C91 H91C 109.5 . . ?
H91A C91 H91B 109.5 . . ?
H91A C91 H91C 109.5 . . ?
H91B C91 H91C 109.5 . . ?
C84 C92 H92 107.6 . . ?
C84 C92 C93 110.49(18) . . ?
C84 C92 C94 112.5(2) . . ?
C93 C92 H92 107.6 . . ?
C94 C92 H92 107.6 . . ?
C94 C92 C93 110.7(2) . . ?
C92 C93 H93A 109.5 . . ?
C92 C93 H93B 109.5 . . ?
C92 C93 H93C 109.5 . . ?
H93A C93 H93B 109.5 . . ?
H93A C93 H93C 109.5 . . ?
H93B C93 H93C 109.5 . . ?
C92 C94 H94A 109.5 . . ?
C92 C94 H94B 109.5 . . ?
C92 C94 H94C 109.5 . . ?
H94A C94 H94B 109.5 . . ?
H94A C94 H94C 109.5 . . ?
H94B C94 H94C 109.5 . . ?
O2 B2 N3 113.15(16) . . ?
O2 B2 N4 117.29(16) . . ?
N3 B2 N4 129.56(16) . . ?
H95A C95 H95B 109.5 . . ?
H95A C95 H95C 109.5 . . ?
H95B C95 H95C 109.5 . . ?
C96 C95 H95A 109.5 . . ?
C96 C95 H95B 109.5 . . ?
C96 C95 H95C 109.5 . . ?
C95 C96 H96A 109.7 . . ?
C95 C96 H96B 109.7 . . ?
H96A C96 H96B 108.2 . . ?
C97 C96 C95 109.6(8) . . ?
C97 C96 H96A 109.7 . . ?
C97 C96 H96B 109.7 . . ?
C96 C97 H97A 109.6 . . ?
C96 C97 H97B 109.6 . . ?
H97A C97 H97B 108.1 . . ?
C98 C97 C96 110.4(8) . . ?
C98 C97 H97A 109.6 . . ?
C98 C97 H97B 109.6 . . ?
C97 C98 H98A 109.6 . . ?
C97 C98 H98B 109.6 . . ?
H98A C98 H98B 108.1 . . ?
C99 C98 C97 110.2(8) . . ?
C99 C98 H98A 109.6 . . ?
C99 C98 H98B 109.6 . . ?
C98 C99 H99A 109.3 . . ?
C98 C99 H99B 109.3 . . ?
H99A C99 H99B 108.0 . . ?
C100 C99 C98 111.4(8) . . ?
C100 C99 H99A 109.3 . . ?
C100 C99 H99B 109.3 . . ?
C99 C100 H10A 109.5 . . ?
C99 C100 H10B 109.5 . . ?
C99 C100 H10C 109.5 . . ?
H10A C100 H10B 109.5 . . ?
H10A C100 H10C 109.5 . . ?
H10B C100 H10C 109.5 . . ?
H19D C195 H19E 109.5 . . ?
H19D C195 H19F 109.5 . . ?
H19E C195 H19F 109.5 . . ?
C196 C195 H19D 109.5 . . ?
C196 C195 H19E 109.5 . . ?
C196 C195 H19F 109.5 . . ?
C195 C196 H19G 109.6 . . ?
C195 C196 H19H 109.6 . . ?
H19G C196 H19H 108.1 . . ?
C197 C196 C195 110.2(8) . . ?
C197 C196 H19G 109.6 . . ?
C197 C196 H19H 109.6 . . ?
C196 C197 H19I 109.4 . . ?
C196 C197 H19J 109.4 . . ?
H19I C197 H19J 108.0 . . ?
C198 C197 C196 111.2(8) . . ?
C198 C197 H19I 109.4 . . ?
C198 C197 H19J 109.4 . . ?
C197 C198 H19K 109.4 . . ?
C197 C198 H19L 109.4 . . ?
C197 C198 C199 111.2(8) . . ?
H19K C198 H19L 108.0 . . ?
C199 C198 H19K 109.4 . . ?
C199 C198 H19L 109.4 . . ?
C198 C199 H19M 110.4 . . ?
C198 C199 H19N 110.4 . . ?
C198 C199 C200 106.6(7) . . ?
H19M C199 H19N 108.6 . . ?
C200 C199 H19M 110.4 . . ?
C200 C199 H19N 110.4 . . ?
C199 C200 H20A 109.5 . . ?
C199 C200 H20B 109.5 . . ?
C199 C200 H20C 109.5 . . ?
H20A C200 H20B 109.5 . . ?
H20A C200 H20C 109.5 . . ?
H20B C200 H20C 109.5 . . ?

loop_
_geom_bond_atom_site_label_1
_geom_bond_atom_site_label_2
_geom_bond_distance
_geom_bond_site_symmetry_2
_geom_bond_publ_flag
O1 H1 0.70(3) . ?
O1 B1 1.375(2) . ?
N1 C2 1.418(2) . ?
N1 C24 1.458(2) . ?
N1 B1 1.442(2) . ?
N2 C12 1.419(2) . ?
N2 C36 1.455(2) . ?
N2 B1 1.444(3) . ?
C1 C2 1.402(2) . ?
C1 C6 1.402(2) . ?
C1 C13 1.470(2) . ?
C2 C3 1.396(2) . ?
C3 H3 0.9500 . ?
C3 C4 1.399(2) . ?
C4 C5 1.395(2) . ?
C4 C14 1.533(2) . ?
C5 H5 0.9500 . ?
C5 C6 1.387(2) . ?
C6 C7 1.518(2) . ?
C7 C8 1.520(2) . ?
C7 C18 1.534(3) . ?
C7 C19 1.536(3) . ?
C8 C9 1.384(2) . ?
C8 C13 1.400(2) . ?
C9 H9 0.9500 . ?
C9 C10 1.391(2) . ?
C10 C11 1.402(3) . ?
C10 C20 1.536(3) . ?
C11 H11 0.9500 . ?
C11 C12 1.398(2) . ?
C12 C13 1.394(2) . ?
C14 C15 1.526(4) . ?
C14 C15A 1.520(4) . ?
C14 C16 1.526(4) . ?
C14 C16A 1.541(4) . ?
C14 C17 1.531(5) . ?
C14 C17A 1.527(4) . ?
C15 H15A 0.9800 . ?
C15 H15B 0.9800 . ?
C15 H15C 0.9800 . ?
C15A H15D 0.9800 . ?
C15A H15E 0.9800 . ?
C15A H15F 0.9800 . ?
C16 H16A 0.9800 . ?
C16 H16B 0.9800 . ?
C16 H16C 0.9800 . ?
C16A H16D 0.9800 . ?
C16A H16E 0.9800 . ?
C16A H16F 0.9800 . ?
C17 H17A 0.9800 . ?
C17 H17B 0.9800 . ?
C17 H17C 0.9800 . ?
C17A H17D 0.9800 . ?
C17A H17E 0.9800 . ?
C17A H17F 0.9800 . ?
C18 H18A 0.9800 . ?
C18 H18B 0.9800 . ?
C18 H18C 0.9800 . ?
C19 H19A 0.9800 . ?
C19 H19B 0.9800 . ?
C19 H19C 0.9800 . ?
C20 C21 1.524(3) . ?
C20 C22 1.527(3) . ?
C20 C23 1.533(3) . ?
C21 H21A 0.9800 . ?
C21 H21B 0.9800 . ?
C21 H21C 0.9800 . ?
C22 H22A 0.9800 . ?
C22 H22B 0.9800 . ?
C22 H22C 0.9800 . ?
C23 H23A 0.9800 . ?
C23 H23B 0.9800 . ?
C23 H23C 0.9800 . ?
C24 C25 1.401(3) . ?
C24 C29 1.401(3) . ?
C25 C26 1.395(3) . ?
C25 C33 1.514(3) . ?
C26 H26 0.9500 . ?
C26 C27 1.379(3) . ?
C27 H27 0.9500 . ?
C27 C28 1.376(4) . ?
C28 H28 0.9500 . ?
C28 C29 1.394(3) . ?
C29 C30 1.519(3) . ?
C30 H30 1.0000 . ?
C30 C31 1.529(3) . ?
C30 C32 1.525(3) . ?
C31 H31A 0.9800 . ?
C31 H31B 0.9800 . ?
C31 H31C 0.9800 . ?
C32 H32A 0.9800 . ?
C32 H32B 0.9800 . ?
C32 H32C 0.9800 . ?
C33 H33 1.0000 . ?
C33 C34 1.534(3) . ?
C33 C35 1.528(3) . ?
C34 H34A 0.9800 . ?
C34 H34B 0.9800 . ?
C34 H34C 0.9800 . ?
C35 H35A 0.9800 . ?
C35 H35B 0.9800 . ?
C35 H35C 0.9800 . ?
C36 C37 1.407(3) . ?
C36 C41 1.404(3) . ?
C37 C38 1.403(3) . ?
C37 C45 1.517(3) . ?
C38 H38 0.9500 . ?
C38 C39 1.375(3) . ?
C39 H39 0.9500 . ?
C39 C40 1.382(3) . ?
C40 H40 0.9500 . ?
C40 C41 1.395(3) . ?
C41 C42 1.517(3) . ?
C42 H42 1.0000 . ?
C42 C43 1.527(3) . ?
C42 C44 1.525(4) . ?
C43 H43A 0.9800 . ?
C43 H43B 0.9800 . ?
C43 H43C 0.9800 . ?
C44 H44A 0.9800 . ?
C44 H44B 0.9800 . ?
C44 H44C 0.9800 . ?
C45 H45 1.0000 . ?
C45 C46 1.535(3) . ?
C45 C47 1.530(3) . ?
C46 H46A 0.9800 . ?
C46 H46B 0.9800 . ?
C46 H46C 0.9800 . ?
C47 H47A 0.9800 . ?
C47 H47B 0.9800 . ?
C47 H47C 0.9800 . ?
O2 H2 0.76(3) . ?
O2 B2 1.375(2) . ?
N3 C49 1.423(2) . ?
N3 C71 1.453(2) . ?
N3 B2 1.441(2) . ?
N4 C59 1.421(2) . ?
N4 C83 1.450(2) . ?
N4 B2 1.447(2) . ?
C48 C49 1.397(2) . ?
C48 C53 1.400(2) . ?
C48 C60 1.473(2) . ?
C49 C50 1.399(2) . ?
C50 H50 0.9500 . ?
C50 C51 1.405(2) . ?
C51 C52 1.385(3) . ?
C51 C61 1.541(2) . ?
C52 H52 0.9500 . ?
C52 C53 1.388(3) . ?
C53 C54 1.519(3) . ?
C54 C55 1.518(2) . ?
C54 C65 1.532(3) . ?
C54 C66 1.535(3) . ?
C55 C56 1.378(3) . ?
C55 C60 1.400(2) . ?
C56 H56 0.9500 . ?
C56 C57 1.390(3) . ?
C57 C58 1.402(3) . ?
C57 C67 1.536(3) . ?
C58 H58 0.9500 . ?
C58 C59 1.399(2) . ?
C59 C60 1.400(2) . ?
C61 C62 1.523(3) . ?
C61 C63 1.491(3) . ?
C61 C64 1.526(3) . ?
C62 H62A 0.9800 . ?
C62 H62B 0.9800 . ?
C62 H62C 0.9800 . ?
C63 H63A 0.9800 . ?
C63 H63B 0.9800 . ?
C63 H63C 0.9800 . ?
C64 H64A 0.9800 . ?
C64 H64B 0.9800 . ?
C64 H64C 0.9800 . ?
C65 H65A 0.9800 . ?
C65 H65B 0.9800 . ?
C65 H65C 0.9800 . ?
C66 H66A 0.9800 . ?
C66 H66B 0.9800 . ?
C66 H66C 0.9800 . ?
C67 C68 1.521(4) . ?
C67 C68A 1.515(6) . ?
C67 C69 1.569(4) . ?
C67 C69A 1.510(6) . ?
C67 C70 1.496(4) . ?
C67 C70A 1.577(7) . ?
C68 H68A 0.9800 . ?
C68 H68B 0.9800 . ?
C68 H68C 0.9800 . ?
C68A H68D 0.9800 . ?
C68A H68E 0.9800 . ?
C68A H68F 0.9800 . ?
C69 H69A 0.9800 . ?
C69 H69B 0.9800 . ?
C69 H69C 0.9800 . ?
C69A H69D 0.9800 . ?
C69A H69E 0.9800 . ?
C69A H69F 0.9800 . ?
C70 H70A 0.9800 . ?
C70 H70B 0.9800 . ?
C70 H70C 0.9800 . ?
C70A H70D 0.9800 . ?
C70A H70E 0.9800 . ?
C70A H70F 0.9800 . ?
C71 C72 1.402(2) . ?
C71 C76 1.403(3) . ?
C72 C73 1.395(3) . ?
C72 C80 1.519(3) . ?
C73 H73 0.9500 . ?
C73 C74 1.381(3) . ?
C74 H74 0.9500 . ?
C74 C75 1.381(3) . ?
C75 H75 0.9500 . ?
C75 C76 1.394(3) . ?
C76 C77 1.520(3) . ?
C77 H77 1.0000 . ?
C77 C78 1.528(3) . ?
C77 C79 1.523(3) . ?
C78 H78A 0.9800 . ?
C78 H78B 0.9800 . ?
C78 H78C 0.9800 . ?
C79 H79A 0.9800 . ?
C79 H79B 0.9800 . ?
C79 H79C 0.9800 . ?
C80 H80 1.0000 . ?
C80 C81 1.524(3) . ?
C80 C82 1.533(3) . ?
C81 H81A 0.9800 . ?
C81 H81B 0.9800 . ?
C81 H81C 0.9800 . ?
C82 H82A 0.9800 . ?
C82 H82B 0.9800 . ?
C82 H82C 0.9800 . ?
C83 C84 1.403(3) . ?
C83 C88 1.405(3) . ?
C84 C85 1.404(3) . ?
C84 C92 1.519(3) . ?
C85 H85 0.9500 . ?
C85 C86 1.378(4) . ?
C86 H86 0.9500 . ?
C86 C87 1.372(4) . ?
C87 H87 0.9500 . ?
C87 C88 1.395(3) . ?
C88 C89 1.515(3) . ?
C89 H89 1.0000 . ?
C89 C90 1.530(4) . ?
C89 C91 1.522(4) . ?
C90 H90A 0.9800 . ?
C90 H90B 0.9800 . ?
C90 H90C 0.9800 . ?
C91 H91A 0.9800 . ?
C91 H91B 0.9800 . ?
C91 H91C 0.9800 . ?
C92 H92 1.0000 . ?
C92 C93 1.532(3) . ?
C92 C94 1.527(3) . ?
C93 H93A 0.9800 . ?
C93 H93B 0.9800 . ?
C93 H93C 0.9800 . ?
C94 H94A 0.9800 . ?
C94 H94B 0.9800 . ?
C94 H94C 0.9800 . ?
C95 H95A 0.9800 . ?
C95 H95B 0.9800 . ?
C95 H95C 0.9800 . ?
C95 C96 1.544(8) . ?
C96 H96A 0.9900 . ?
C96 H96B 0.9900 . ?
C96 C97 1.524(8) . ?
C97 H97A 0.9900 . ?
C97 H97B 0.9900 . ?
C97 C98 1.521(8) . ?
C98 H98A 0.9900 . ?
C98 H98B 0.9900 . ?
C98 C99 1.515(8) . ?
C99 H99A 0.9900 . ?
C99 H99B 0.9900 . ?
C99 C100 1.513(8) . ?
C100 H10A 0.9800 . ?
C100 H10B 0.9800 . ?
C100 H10C 0.9800 . ?
C195 H19D 0.9800 . ?
C195 H19E 0.9800 . ?
C195 H19F 0.9800 . ?
C195 C196 1.536(8) . ?
C196 H19G 0.9900 . ?
C196 H19H 0.9900 . ?
C196 C197 1.517(8) . ?
C197 H19I 0.9900 . ?
C197 H19J 0.9900 . ?
C197 C198 1.503(8) . ?
C198 H19K 0.9900 . ?
C198 H19L 0.9900 . ?
C198 C199 1.528(8) . ?
C199 H19M 0.9900 . ?
C199 H19N 0.9900 . ?
C199 C200 1.550(8) . ?
C200 H20A 0.9800 . ?
C200 H20B 0.9800 . ?
C200 H20C 0.9800 . ?

loop_
_geom_torsion_atom_site_label_1
_geom_torsion_atom_site_label_2
_geom_torsion_atom_site_label_3
_geom_torsion_atom_site_label_4
_geom_torsion
_geom_torsion_site_symmetry_1
_geom_torsion_site_symmetry_2
_geom_torsion_site_symmetry_3
_geom_torsion_site_symmetry_4
_geom_torsion_publ_flag
N1 C2 C3 C4 -177.85(17) . . . . ?
N1 C24 C25 C26 -178.07(15) . . . . ?
N1 C24 C25 C33 1.2(2) . . . . ?
N1 C24 C29 C28 177.81(16) . . . . ?
N1 C24 C29 C30 -1.1(3) . . . . ?
N2 C12 C13 C1 -0.9(3) . . . . ?
N2 C12 C13 C8 176.19(16) . . . . ?
N2 C36 C37 C38 -175.15(17) . . . . ?
N2 C36 C37 C45 5.0(3) . . . . ?
N2 C36 C41 C40 174.89(17) . . . . ?
N2 C36 C41 C42 -5.0(3) . . . . ?
C1 C2 C3 C4 0.6(3) . . . . ?
C1 C6 C7 C8 -2.66(19) . . . . ?
C1 C6 C7 C18 -121.31(17) . . . . ?
C1 C6 C7 C19 115.08(16) . . . . ?
C2 N1 C24 C25 -92.27(18) . . . . ?
C2 N1 C24 C29 87.64(19) . . . . ?
C2 N1 B1 O1 169.95(16) . . . . ?
C2 N1 B1 N2 -9.7(3) . . . . ?
C2 C1 C6 C5 2.7(3) . . . . ?
C2 C1 C6 C7 -174.79(15) . . . . ?
C2 C1 C13 C8 175.21(18) . . . . ?
C2 C1 C13 C12 -7.5(3) . . . . ?
C2 C3 C4 C5 1.2(3) . . . . ?
C2 C3 C4 C14 178.10(17) . . . . ?
C3 C4 C5 C6 -1.1(3) . . . . ?
C3 C4 C14 C15 41.7(7) . . . . ?
C3 C4 C14 C15A 56.9(6) . . . . ?
C3 C4 C14 C16 -80.9(6) . . . . ?
C3 C4 C14 C16A -60.9(5) . . . . ?
C3 C4 C14 C17 157.6(7) . . . . ?
C3 C4 C14 C17A -179.5(5) . . . . ?
C4 C5 C6 C1 -0.8(3) . . . . ?
C4 C5 C6 C7 176.27(18) . . . . ?
C5 C4 C14 C15 -141.5(6) . . . . ?
C5 C4 C14 C15A -126.4(6) . . . . ?
C5 C4 C14 C16 95.8(6) . . . . ?
C5 C4 C14 C16A 115.8(5) . . . . ?
C5 C4 C14 C17 -25.6(7) . . . . ?
C5 C4 C14 C17A -2.7(6) . . . . ?
C5 C6 C7 C8 179.97(18) . . . . ?
C5 C6 C7 C18 61.3(2) . . . . ?
C5 C6 C7 C19 -62.3(2) . . . . ?
C6 C1 C2 N1 175.90(16) . . . . ?
C6 C1 C2 C3 -2.5(2) . . . . ?
C6 C1 C13 C8 -2.59(19) . . . . ?
C6 C1 C13 C12 174.74(18) . . . . ?
C6 C7 C8 C9 -178.15(18) . . . . ?
C6 C7 C8 C13 1.01(19) . . . . ?
C7 C8 C9 C10 178.07(17) . . . . ?
C7 C8 C13 C1 0.9(2) . . . . ?
C7 C8 C13 C12 -176.86(15) . . . . ?
C8 C9 C10 C11 -0.5(3) . . . . ?
C8 C9 C10 C20 -176.63(17) . . . . ?
C9 C8 C13 C1 -179.92(16) . . . . ?
C9 C8 C13 C12 2.3(3) . . . . ?
C9 C10 C11 C12 0.7(3) . . . . ?
C9 C10 C20 C21 -22.4(3) . . . . ?
C9 C10 C20 C22 97.3(2) . . . . ?
C9 C10 C20 C23 -143.3(2) . . . . ?
C10 C11 C12 N2 -177.69(17) . . . . ?
C10 C11 C12 C13 0.6(3) . . . . ?
C11 C10 C20 C21 161.5(2) . . . . ?
C11 C10 C20 C22 -78.8(2) . . . . ?
C11 C10 C20 C23 40.6(3) . . . . ?
C11 C12 C13 C1 -179.18(17) . . . . ?
C11 C12 C13 C8 -2.1(2) . . . . ?
C12 N2 C36 C37 -98.4(2) . . . . ?
C12 N2 C36 C41 83.8(2) . . . . ?
C12 N2 B1 O1 172.32(17) . . . . ?
C12 N2 B1 N1 -8.0(3) . . . . ?
C13 C1 C2 N1 -1.7(3) . . . . ?
C13 C1 C2 C3 179.87(17) . . . . ?
C13 C1 C6 C5 -179.16(16) . . . . ?
C13 C1 C6 C7 3.3(2) . . . . ?
C13 C8 C9 C10 -1.0(3) . . . . ?
C14 C4 C5 C6 -177.87(17) . . . . ?
C18 C7 C8 C9 -58.6(2) . . . . ?
C18 C7 C8 C13 120.56(17) . . . . ?
C19 C7 C8 C9 64.0(2) . . . . ?
C19 C7 C8 C13 -116.82(16) . . . . ?
C20 C10 C11 C12 176.86(17) . . . . ?
C24 N1 C2 C1 -172.06(16) . . . . ?
C24 N1 C2 C3 6.3(2) . . . . ?
C24 N1 B1 O1 -4.1(2) . . . . ?
C24 N1 B1 N2 176.17(17) . . . . ?
C24 C25 C26 C27 -0.4(3) . . . . ?
C24 C25 C33 C34 -117.27(19) . . . . ?
C24 C25 C33 C35 119.7(2) . . . . ?
C24 C29 C30 C31 -141.0(2) . . . . ?
C24 C29 C30 C32 95.0(2) . . . . ?
C25 C24 C29 C28 -2.3(3) . . . . ?
C25 C24 C29 C30 178.76(17) . . . . ?
C25 C26 C27 C28 -0.8(3) . . . . ?
C26 C25 C33 C34 62.0(2) . . . . ?
C26 C25 C33 C35 -61.0(2) . . . . ?
C26 C27 C28 C29 0.6(3) . . . . ?
C27 C28 C29 C24 1.0(3) . . . . ?
C27 C28 C29 C30 179.9(2) . . . . ?
C28 C29 C30 C31 40.1(3) . . . . ?
C28 C29 C30 C32 -83.9(3) . . . . ?
C29 C24 C25 C26 2.0(2) . . . . ?
C29 C24 C25 C33 -178.70(17) . . . . ?
C33 C25 C26 C27 -179.73(18) . . . . ?
C36 N2 C12 C11 14.5(2) . . . . ?
C36 N2 C12 C13 -163.72(16) . . . . ?
C36 N2 B1 O1 -11.3(2) . . . . ?
C36 N2 B1 N1 168.35(18) . . . . ?
C36 C37 C38 C39 -0.2(3) . . . . ?
C36 C37 C45 C46 -122.6(2) . . . . ?
C36 C37 C45 C47 113.6(2) . . . . ?
C36 C41 C42 C43 124.0(2) . . . . ?
C36 C41 C42 C44 -112.1(2) . . . . ?
C37 C36 C41 C40 -2.8(3) . . . . ?
C37 C36 C41 C42 177.29(18) . . . . ?
C37 C38 C39 C40 -1.8(3) . . . . ?
C38 C37 C45 C46 57.6(3) . . . . ?
C38 C37 C45 C47 -66.3(2) . . . . ?
C38 C39 C40 C41 1.5(3) . . . . ?
C39 C40 C41 C36 0.8(3) . . . . ?
C39 C40 C41 C42 -179.3(2) . . . . ?
C40 C41 C42 C43 -56.0(3) . . . . ?
C40 C41 C42 C44 68.0(3) . . . . ?
C41 C36 C37 C38 2.5(3) . . . . ?
C41 C36 C37 C45 -177.39(18) . . . . ?
C45 C37 C38 C39 179.7(2) . . . . ?
B1 N1 C2 C1 13.9(3) . . . . ?
B1 N1 C2 C3 -167.73(17) . . . . ?
B1 N1 C24 C25 82.68(19) . . . . ?
B1 N1 C24 C29 -97.41(19) . . . . ?
B1 N2 C12 C11 -169.20(18) . . . . ?
B1 N2 C12 C13 12.6(3) . . . . ?
B1 N2 C36 C37 84.7(2) . . . . ?
B1 N2 C36 C41 -93.0(2) . . . . ?
N3 C49 C50 C51 -179.81(17) . . . . ?
N3 C71 C72 C73 176.62(15) . . . . ?
N3 C71 C72 C80 -4.2(2) . . . . ?
N3 C71 C76 C75 -176.53(16) . . . . ?
N3 C71 C76 C77 5.1(3) . . . . ?
N4 C59 C60 C48 -8.2(3) . . . . ?
N4 C59 C60 C55 176.83(16) . . . . ?
N4 C83 C84 C85 179.86(16) . . . . ?
N4 C83 C84 C92 1.0(3) . . . . ?
N4 C83 C88 C87 -178.78(17) . . . . ?
N4 C83 C88 C89 3.1(3) . . . . ?
C48 C49 C50 C51 -0.3(3) . . . . ?
C48 C53 C54 C55 5.6(2) . . . . ?
C48 C53 C54 C65 124.81(17) . . . . ?
C48 C53 C54 C66 -111.83(18) . . . . ?
C49 N3 C71 C72 -91.79(18) . . . . ?
C49 N3 C71 C76 86.14(19) . . . . ?
C49 N3 B2 O2 177.59(16) . . . . ?
C49 N3 B2 N4 -2.9(3) . . . . ?
C49 C48 C53 C52 -1.2(3) . . . . ?
C49 C48 C53 C54 179.44(16) . . . . ?
C49 C48 C60 C55 176.29(18) . . . . ?
C49 C48 C60 C59 0.9(3) . . . . ?
C49 C50 C51 C52 -1.2(3) . . . . ?
C49 C50 C51 C61 179.96(17) . . . . ?
C50 C51 C52 C53 1.5(3) . . . . ?
C50 C51 C61 C62 -176.4(2) . . . . ?
C50 C51 C61 C63 -53.1(3) . . . . ?
C50 C51 C61 C64 65.9(2) . . . . ?
C51 C52 C53 C48 -0.3(3) . . . . ?
C51 C52 C53 C54 178.95(18) . . . . ?
C52 C51 C61 C62 4.8(3) . . . . ?
C52 C51 C61 C63 128.1(3) . . . . ?
C52 C51 C61 C64 -112.9(2) . . . . ?
C52 C53 C54 C55 -173.77(18) . . . . ?
C52 C53 C54 C65 -54.5(3) . . . . ?
C52 C53 C54 C66 68.8(2) . . . . ?
C53 C48 C49 N3 -179.04(16) . . . . ?
C53 C48 C49 C50 1.4(2) . . . . ?
C53 C48 C60 C55 0.0(2) . . . . ?
C53 C48 C60 C59 -175.39(18) . . . . ?
C53 C54 C55 C56 172.72(19) . . . . ?
C53 C54 C55 C60 -5.6(2) . . . . ?
C54 C55 C56 C57 -176.55(19) . . . . ?
C54 C55 C60 C48 3.7(2) . . . . ?
C54 C55 C60 C59 179.81(16) . . . . ?
C55 C56 C57 C58 -2.7(3) . . . . ?
C55 C56 C57 C67 175.9(2) . . . . ?
C56 C55 C60 C48 -174.66(18) . . . . ?
C56 C55 C60 C59 1.4(3) . . . . ?
C56 C57 C58 C59 1.0(3) . . . . ?
C56 C57 C67 C68 -3.0(4) . . . . ?
C56 C57 C67 C68A -44.1(6) . . . . ?
C56 C57 C67 C69 -118.6(3) . . . . ?
C56 C57 C67 C69A -175.3(6) . . . . ?
C56 C57 C67 C70 123.1(3) . . . . ?
C56 C57 C67 C70A 66.7(6) . . . . ?
C57 C58 C59 N4 -177.98(17) . . . . ?
C57 C58 C59 C60 1.9(3) . . . . ?
C58 C57 C67 C68 175.6(3) . . . . ?
C58 C57 C67 C68A 134.5(6) . . . . ?
C58 C57 C67 C69 60.0(3) . . . . ?
C58 C57 C67 C69A 3.2(6) . . . . ?
C58 C57 C67 C70 -58.3(3) . . . . ?
C58 C57 C67 C70A -114.8(5) . . . . ?
C58 C59 C60 C48 171.89(18) . . . . ?
C58 C59 C60 C55 -3.1(3) . . . . ?
C59 N4 C83 C84 -101.26(19) . . . . ?
C59 N4 C83 C88 77.6(2) . . . . ?
C59 N4 B2 O2 179.59(16) . . . . ?
C59 N4 B2 N3 0.1(3) . . . . ?
C60 C48 C49 N3 5.0(3) . . . . ?
C60 C48 C49 C50 -174.54(17) . . . . ?
C60 C48 C53 C52 175.68(17) . . . . ?
C60 C48 C53 C54 -3.7(2) . . . . ?
C60 C55 C56 C57 1.6(3) . . . . ?
C61 C51 C52 C53 -179.74(18) . . . . ?
C65 C54 C55 C56 53.3(3) . . . . ?
C65 C54 C55 C60 -124.98(18) . . . . ?
C66 C54 C55 C56 -69.9(3) . . . . ?
C66 C54 C55 C60 111.76(18) . . . . ?
C67 C57 C58 C59 -177.63(19) . . . . ?
C71 N3 C49 C48 177.28(16) . . . . ?
C71 N3 C49 C50 -3.2(2) . . . . ?
C71 N3 B2 O2 -1.6(2) . . . . ?
C71 N3 B2 N4 177.90(17) . . . . ?
C71 C72 C73 C74 0.2(3) . . . . ?
C71 C72 C80 C81 111.3(2) . . . . ?
C71 C72 C80 C82 -124.0(2) . . . . ?
C71 C76 C77 C78 -123.3(2) . . . . ?
C71 C76 C77 C79 112.2(2) . . . . ?
C72 C71 C76 C75 1.3(3) . . . . ?
C72 C71 C76 C77 -177.03(17) . . . . ?
C72 C73 C74 C75 0.7(3) . . . . ?
C73 C72 C80 C81 -69.6(3) . . . . ?
C73 C72 C80 C82 55.1(2) . . . . ?
C73 C74 C75 C76 -0.6(3) . . . . ?
C74 C75 C76 C71 -0.4(3) . . . . ?
C74 C75 C76 C77 178.00(18) . . . . ?
C75 C76 C77 C78 58.4(2) . . . . ?
C75 C76 C77 C79 -66.2(2) . . . . ?
C76 C71 C72 C73 -1.2(3) . . . . ?
C76 C71 C72 C80 177.91(16) . . . . ?
C80 C72 C73 C74 -178.96(18) . . . . ?
C83 N4 C59 C58 9.1(2) . . . . ?
C83 N4 C59 C60 -170.78(16) . . . . ?
C83 N4 B2 O2 -2.8(2) . . . . ?
C83 N4 B2 N3 177.78(18) . . . . ?
C83 C84 C85 C86 -1.4(3) . . . . ?
C83 C84 C92 C93 104.6(2) . . . . ?
C83 C84 C92 C94 -131.1(2) . . . . ?
C83 C88 C89 C90 91.1(2) . . . . ?
C83 C88 C89 C91 -145.5(3) . . . . ?
C84 C83 C88 C87 0.0(3) . . . . ?
C84 C83 C88 C89 -178.04(19) . . . . ?
C84 C85 C86 C87 0.6(3) . . . . ?
C85 C84 C92 C93 -74.2(2) . . . . ?
C85 C84 C92 C94 50.0(3) . . . . ?
C85 C86 C87 C88 0.6(3) . . . . ?
C86 C87 C88 C83 -0.9(3) . . . . ?
C86 C87 C88 C89 177.2(2) . . . . ?
C87 C88 C89 C90 -86.9(2) . . . . ?
C87 C88 C89 C91 36.4(3) . . . . ?
C88 C83 C84 C85 1.0(3) . . . . ?
C88 C83 C84 C92 -177.84(18) . . . . ?
C92 C84 C85 C86 177.58(19) . . . . ?
B2 N3 C49 C48 -1.9(3) . . . . ?
B2 N3 C49 C50 177.62(17) . . . . ?
B2 N3 C71 C72 87.51(19) . . . . ?
B2 N3 C71 C76 -94.55(19) . . . . ?
B2 N4 C59 C58 -173.24(18) . . . . ?
B2 N4 C59 C60 6.9(3) . . . . ?
B2 N4 C83 C84 80.7(2) . . . . ?
B2 N4 C83 C88 -100.42(19) . . . . ?
C95 C96 C97 C98 67(3) . . . . ?
C96 C97 C98 C99 -171.7(18) . . . . ?
C97 C98 C99 C100 -150(3) . . . . ?
C195 C196 C197 C198 146(3) . . . . ?
C196 C197 C198 C199 -178(3) . . . . ?
C197 C198 C199 C200 135(2) . . . . ?
